data_7008382
loop_
_publ_author_name
'Novio, Fernando'
'Mas-Ballest\'e, Rub\'en'
'Gallardo, Iluminada'
'Gonz\'alez-Duarte, Pilar'
'Lled\'os, Agust\'i'
'Vila, Neus'

_publ_section_title
;
 Influence of the terminal ligands on the redox properties of the
 {Pt2(mu-S)2} core in [Pt2(Ph2X(CH2)2XPh2)2(mu-S)2] (X = P or As)
 complexes and on their reactivity towards metal centres, protic acids
 and organic electrophiles.
;
_journal_issue 16
_journal_name_full 'Dalton transactions (Cambridge, England : 2003)'
_journal_page_first 2742
_journal_page_last 2753
_journal_paper_doi 10.1039/b502196k
_journal_year 2005
_chemical_compound_source 'synthesis as described'
_chemical_formula_moiety 'C104 H96 As8 Cd Pt4 S4, 2(Cl O4), 2.5(C2 H6 O), H2 O'
_chemical_formula_sum 'C109 H113 As8 Cd Cl2 O11.5 Pt4 S4'
_chemical_formula_weight 3298.36
_chemical_name_common
;
tetrakis((mu!3$-Sulfido)-(1,2-bis(diphenylarsino)ethane)-
platinum)-cadmium(ii) diperchlorate ethanol water solvate
;
_chemical_name_systematic
;
tetrakis((\m~3~-Sulfido)-(1,2-bis(diphenylarsino)ethane)-platinum)-cadmium(ii)
diperchlorate ethanol water solvate
;
_space_group_IT_number 15
_symmetry_cell_setting monoclinic
_symmetry_Int_Tables_number 15
_symmetry_space_group_name_Hall '-C 2yc'
_symmetry_space_group_name_H-M 'C 1 2/c 1'
_atom_sites_solution_hydrogens geom
_atom_sites_solution_primary direct
_atom_sites_solution_secondary difmap
_audit_conform_dict_location ftp://ftp.iucr.org/pub/cif_core.dic
_audit_conform_dict_name cif_core.dic
_audit_conform_dict_version 2.2
_audit_creation_date 2003-12-11T10:31:03-00:00
_audit_creation_method 'WinGX routine CIF_UPDATE'
_cell_angle_alpha 90
_cell_angle_beta 96.543(5)
_cell_angle_gamma 90
_cell_formula_units_Z 8
_cell_length_a 23.387(6)
_cell_length_b 18.798(5)
_cell_length_c 51.687(14)
_cell_measurement_reflns_used 1013
_cell_measurement_temperature 120.0(1)
_cell_measurement_theta_max 28.33
_cell_measurement_theta_min 2.5
_cell_measurement_wavelength 0.7107
_cell_volume 22575(10)
_computing_cell_refinement 'BRUKER Smart'
_computing_data_collection 'BRUKER Smart'
_computing_data_reduction 'BRUKER Saint'
_computing_molecular_graphics 'Ortep-3 for Windows (Farrugia, 1997)'
_computing_publication_material 'WinGX publication routines (Farrugia, 1999)'
_computing_structure_refinement 'SHELXL-97 (Sheldrick, 1997)'
_computing_structure_solution 'SIR-99 (Altomare et al., 1999)'
_diffrn_ambient_temperature 120.0(1)
_diffrn_measured_fraction_theta_full 0.898
_diffrn_measured_fraction_theta_max 0.898
_diffrn_measurement_device_type 'Smart-CCD-1000 BRUKER'
_diffrn_measurement_method 'omega scans'
_diffrn_radiation_monochromator graphite
_diffrn_radiation_probe x-ray
_diffrn_radiation_source 'fine-focus sealed tube'
_diffrn_radiation_type MoK\a
_diffrn_radiation_wavelength 0.7107
_diffrn_reflns_av_R_equivalents 0.0710
_diffrn_reflns_av_unetI/netI 0.0703
_diffrn_reflns_limit_h_max 30
_diffrn_reflns_limit_h_min -31
_diffrn_reflns_limit_k_max 24
_diffrn_reflns_limit_k_min 0
_diffrn_reflns_limit_l_max 70
_diffrn_reflns_limit_l_min 0
_diffrn_reflns_number 104626
_diffrn_reflns_theta_full 29.1
_diffrn_reflns_theta_max 29.1
_diffrn_reflns_theta_min 0.79
_exptl_absorpt_coefficient_mu 7.63
_exptl_absorpt_correction_T_max 1
_exptl_absorpt_correction_T_min 0.1917
_exptl_absorpt_correction_type multi-scan
_exptl_absorpt_process_details 'SADABS - Bruker Nonius'
_exptl_crystal_colour colourless
_exptl_crystal_density_diffrn 1.937
_exptl_crystal_density_method 'not measured'
_exptl_crystal_description prism
_exptl_crystal_F_000 12616
_exptl_crystal_size_max 0.54
_exptl_crystal_size_mid 0.50
_exptl_crystal_size_min 0.45
_refine_diff_density_max 3.533
_refine_diff_density_min -2.936
_refine_diff_density_rms 0.321
_refine_ls_extinction_coef 0.000054(3)
_refine_ls_extinction_expression Fc^*^=kFc[1+0.001xFc^2^\l^3^/sin(2\q)]^-1/4^
_refine_ls_extinction_method SHELXL
_refine_ls_goodness_of_fit_ref 1.203
_refine_ls_hydrogen_treatment constr
_refine_ls_matrix_type full
_refine_ls_number_parameters 703
_refine_ls_number_reflns 27238
_refine_ls_number_restraints 18
_refine_ls_restrained_S_all 1.203
_refine_ls_R_factor_all 0.1154
_refine_ls_R_factor_gt 0.0873
_refine_ls_shift/su_max 0.001
_refine_ls_shift/su_mean 0.000
_refine_ls_structure_factor_coef Fsqd
_refine_ls_weighting_details 'calc w=1/[\s^2^(Fo^2^)+(0.0000P)^2^+2094.6682P] where P=(Fo^2^+2Fc^2^)/3'
_refine_ls_weighting_scheme calc
_refine_ls_wR_factor_gt 0.1744
_refine_ls_wR_factor_ref 0.1847
_reflns_number_gt 20662
_reflns_number_total 27238
_reflns_threshold_expression >2sigma(I)
_cod_data_source_file b502196k.txt
_cod_data_source_block ub05fb3n
_cod_original_sg_symbol_H-M 'C 2/c'
_cod_database_code 7008382

loop_
_symmetry_equiv_pos_as_xyz
'x, y, z'
'-x, y, -z+1/2'
'x+1/2, y+1/2, z'
'-x+1/2, y+1/2, -z+1/2'
'-x, -y, -z'
'x, -y, z-1/2'
'-x+1/2, -y+1/2, -z'
'x+1/2, -y+1/2, z-1/2'

loop_
_atom_site_label
_atom_site_type_symbol
_atom_site_fract_x
_atom_site_fract_y
_atom_site_fract_z
_atom_site_U_iso_or_equiv
_atom_site_adp_type
_atom_site_occupancy
_atom_site_symmetry_multiplicity
_atom_site_calc_flag
_atom_site_refinement_flags
_atom_site_disorder_assembly
_atom_site_disorder_group
Cd1 Cd 0.14269(4) 0.88211(6) 0.12454(2) 0.0243(2) Uani 1 1 d . . .
Pt1 Pt 0.25000(2) 0.94106(3) 0.157040(10) 0.01823(12) Uani 1 1 d . . .
Pt2 Pt 0.01059(2) 0.86762(3) 0.106384(11) 0.02118(12) Uani 1 1 d . . .
Pt3 Pt 0.08672(3) 0.73878(3) 0.134962(12) 0.02750(14) Uani 1 1 d . . .
Pt4 Pt 0.23674(2) 0.97341(3) 0.096759(11) 0.02013(12) Uani 1 1 d . . .
As1 As 0.28503(6) 0.93006(8) 0.06262(3) 0.0271(3) Uani 1 1 d . . .
As2 As 0.23583(6) 1.08345(8) 0.07486(3) 0.0257(3) Uani 1 1 d . . .
As3 As 0.24447(6) 1.01490(7) 0.19320(3) 0.0199(3) Uani 1 1 d . . .
As4 As 0.32310(6) 0.87966(7) 0.18313(3) 0.0238(3) Uani 1 1 d . . .
As5 As -0.02977(6) 0.88170(8) 0.06280(3) 0.0261(3) Uani 1 1 d . . .
As6 As -0.06076(6) 0.94715(9) 0.11719(3) 0.0279(3) Uani 1 1 d . . .
As7 As 0.08693(8) 0.68020(11) 0.17536(4) 0.0473(5) Uani 1 1 d . . .
As8 As 0.12016(8) 0.62984(9) 0.11978(4) 0.0436(5) Uani 1 1 d . . .
S1 S 0.08369(15) 0.79436(18) 0.09413(7) 0.0225(7) Uani 1 1 d . . .
S2 S 0.05630(15) 0.8499(2) 0.14894(7) 0.0236(7) Uani 1 1 d . . .
S3 S 0.25061(15) 0.86779(18) 0.12050(7) 0.0226(7) Uani 1 1 d . . .
S4 S 0.18262(14) 1.00863(17) 0.13023(6) 0.0178(6) Uani 1 1 d . . .
C1 C -0.0843(7) 0.9590(9) 0.0615(3) 0.035(4) Uiso 1 1 d . . .
H1A H -0.0642 1.0035 0.0596 0.042 Uiso 1 1 calc R . .
H1B H -0.1125 0.9532 0.0464 0.042 Uiso 1 1 calc R . .
C2 C -0.1142(7) 0.9626(9) 0.0850(3) 0.037(4) Uiso 1 1 d . . .
H2A H -0.1442 0.9268 0.0840 0.044 Uiso 1 1 calc R . .
H2B H -0.1323 1.0088 0.0859 0.044 Uiso 1 1 calc R . .
C3 C 0.1441(11) 0.5722(14) 0.1517(5) 0.071(7) Uiso 1 1 d . . .
H3A H 0.1476 0.5225 0.1471 0.085 Uiso 1 1 calc R . .
H3B H 0.1811 0.5885 0.1599 0.085 Uiso 1 1 calc R . .
C4 C 0.1025(10) 0.5799(12) 0.1688(4) 0.058(6) Uiso 1 1 d . . .
H4A H 0.1156 0.5566 0.1852 0.070 Uiso 1 1 calc R . .
H4B H 0.0672 0.5569 0.1615 0.070 Uiso 1 1 calc R . .
C5 C 0.3094(7) 1.0109(8) 0.0430(3) 0.033(4) Uiso 1 1 d . . .
H5A H 0.3455 1.0297 0.0514 0.039 Uiso 1 1 calc R . .
H5B H 0.3152 0.9961 0.0255 0.039 Uiso 1 1 calc R . .
C6 C 0.2633(7) 1.0673(9) 0.0419(3) 0.036(4) Uiso 1 1 d . . .
H6A H 0.2313 1.0532 0.0293 0.043 Uiso 1 1 calc R . .
H6B H 0.2787 1.1115 0.0358 0.043 Uiso 1 1 calc R . .
C7 C 0.3146(6) 0.9980(8) 0.2173(3) 0.025(3) Uiso 1 1 d . . .
H7A H 0.3466 1.0237 0.2114 0.030 Uiso 1 1 calc R . .
H7B H 0.3090 1.0150 0.2345 0.030 Uiso 1 1 calc R . .
C8 C 0.3275(7) 0.9194(8) 0.2182(3) 0.031(3) Uiso 1 1 d . . .
H8A H 0.3001 0.8953 0.2279 0.037 Uiso 1 1 calc R . .
H8B H 0.3657 0.9116 0.2272 0.037 Uiso 1 1 calc R . .
C9 C 0.3518(8) 0.8698(10) 0.0719(3) 0.038(4) Uiso 1 1 d . . .
C10 C 0.3624(14) 0.8177(16) 0.0548(6) 0.093(9) Uiso 1 1 d . . .
H10 H 0.3403 0.8122 0.0387 0.112 Uiso 1 1 calc R . .
C11 C 0.4105(13) 0.7713(17) 0.0632(6) 0.095(9) Uiso 1 1 d . . .
H11 H 0.4186 0.7336 0.0526 0.114 Uiso 1 1 calc R . .
C12 C 0.4436(11) 0.7810(14) 0.0859(5) 0.071(7) Uiso 1 1 d . . .
H12 H 0.4759 0.7528 0.0905 0.086 Uiso 1 1 calc R . .
C13 C 0.4292(10) 0.8316(12) 0.1016(5) 0.058(6) Uiso 1 1 d . . .
H13 H 0.4515 0.8392 0.1174 0.070 Uiso 1 1 calc R . .
C14 C 0.3812(7) 0.8736(9) 0.0948(3) 0.038(4) Uiso 1 1 d . . .
H14 H 0.3696 0.9054 0.1070 0.045 Uiso 1 1 calc R . .
C15 C 0.2352(7) 0.8736(9) 0.0386(3) 0.034(4) Uiso 1 1 d . . .
C16 C 0.2404(8) 0.8730(10) 0.0113(4) 0.044(4) Uiso 1 1 d . . .
H16 H 0.2671 0.9012 0.0041 0.053 Uiso 1 1 calc R . .
C17 C 0.2033(9) 0.8277(11) -0.0038(4) 0.053(5) Uiso 1 1 d . . .
H17 H 0.2061 0.8253 -0.0216 0.063 Uiso 1 1 calc R . .
C18 C 0.1643(9) 0.7879(11) 0.0059(4) 0.050(5) Uiso 1 1 d . . .
H18 H 0.1401 0.7594 -0.0053 0.059 Uiso 1 1 calc R . .
C19 C 0.1586(9) 0.7879(11) 0.0327(4) 0.051(5) Uiso 1 1 d . . .
H19 H 0.1311 0.7597 0.0394 0.062 Uiso 1 1 calc R . .
C20 C 0.1946(8) 0.8305(9) 0.0487(4) 0.040(4) Uiso 1 1 d . . .
H20 H 0.1920 0.8306 0.0665 0.048 Uiso 1 1 calc R . .
C21 C 0.2921(7) 1.1471(8) 0.0915(3) 0.030(3) Uiso 1 1 d . . .
C22 C 0.3371(8) 1.1190(10) 0.1083(4) 0.043(4) Uiso 1 1 d . . .
H22 H 0.3379 1.0707 0.1121 0.051 Uiso 1 1 calc R . .
C23 C 0.3816(9) 1.1636(11) 0.1195(4) 0.054(5) Uiso 1 1 d . . .
H23 H 0.4129 1.1445 0.1299 0.064 Uiso 1 1 calc R . .
C24 C 0.3782(9) 1.2336(11) 0.1151(4) 0.049(5) Uiso 1 1 d . . .
H24 H 0.4061 1.2636 0.1234 0.059 Uiso 1 1 calc R . .
C25 C 0.3354(9) 1.2608(12) 0.0991(4) 0.056(5) Uiso 1 1 d . . .
H25 H 0.3353 1.3096 0.0962 0.067 Uiso 1 1 calc R . .
C26 C 0.2898(9) 1.2200(11) 0.0862(4) 0.052(5) Uiso 1 1 d . . .
H26 H 0.2604 1.2404 0.0750 0.062 Uiso 1 1 calc R . .
C27 C 0.1655(8) 1.1359(10) 0.0666(4) 0.040(4) Uiso 1 1 d . . .
C28 C 0.1611(10) 1.1835(12) 0.0451(4) 0.060(6) Uiso 1 1 d . . .
H28 H 0.1921 1.1904 0.0356 0.072 Uiso 1 1 calc R . .
C29 C 0.1078(12) 1.2208(15) 0.0384(5) 0.079(8) Uiso 1 1 d . . .
H29 H 0.1044 1.2553 0.0255 0.095 Uiso 1 1 calc R . .
C30 C 0.0619(12) 1.2040(14) 0.0517(5) 0.074(7) Uiso 1 1 d . . .
H30 H 0.0264 1.2248 0.0466 0.089 Uiso 1 1 calc R . .
C31 C 0.0672(11) 1.1578(13) 0.0721(5) 0.068(7) Uiso 1 1 d . . .
H31 H 0.0357 1.1488 0.0811 0.082 Uiso 1 1 calc R . .
C32 C 0.1188(7) 1.1242(9) 0.0795(3) 0.038(4) Uiso 1 1 d . . .
H32 H 0.1218 1.0930 0.0936 0.045 Uiso 1 1 calc R . .
C33 C 0.2371(6) 1.1161(8) 0.1863(3) 0.026(3) Uiso 1 1 d . . .
C34 C 0.2698(8) 1.1451(10) 0.1701(4) 0.043(4) Uiso 1 1 d . . .
H34 H 0.2962 1.1174 0.1624 0.052 Uiso 1 1 calc R . .
C35 C 0.2649(10) 1.2171(12) 0.1645(4) 0.059(6) Uiso 1 1 d . . .
H35 H 0.2905 1.2387 0.1544 0.071 Uiso 1 1 calc R . .
C36 C 0.2233(8) 1.2559(11) 0.1736(4) 0.045(4) Uiso 1 1 d . . .
H36 H 0.2176 1.3028 0.1682 0.054 Uiso 1 1 calc R . .
C37 C 0.1893(8) 1.2272(10) 0.1906(4) 0.042(4) Uiso 1 1 d . . .
H37 H 0.1622 1.2552 0.1977 0.050 Uiso 1 1 calc R . .
C38 C 0.1956(7) 1.1548(9) 0.1975(3) 0.035(4) Uiso 1 1 d . . .
H38 H 0.1729 1.1337 0.2090 0.042 Uiso 1 1 calc R . .
C39 C 0.1814(6) 0.9950(8) 0.2130(3) 0.024(3) Uiso 1 1 d . . .
C40 C 0.1853(7) 1.0054(8) 0.2399(3) 0.031(3) Uiso 1 1 d . . .
H40 H 0.2197 1.0209 0.2490 0.037 Uiso 1 1 calc R . .
C41 C 0.1387(9) 0.9928(11) 0.2528(4) 0.054(5) Uiso 1 1 d . . .
H41 H 0.1411 1.0003 0.2707 0.064 Uiso 1 1 calc R . .
C42 C 0.0883(10) 0.9693(12) 0.2395(4) 0.061(6) Uiso 1 1 d . . .
H42 H 0.0568 0.9599 0.2485 0.073 Uiso 1 1 calc R . .
C43 C 0.0838(10) 0.9592(11) 0.2130(4) 0.054(5) Uiso 1 1 d . . .
H43 H 0.0494 0.9432 0.2040 0.065 Uiso 1 1 calc R . .
C44 C 0.1302(7) 0.9729(9) 0.1999(3) 0.035(4) Uiso 1 1 d . . .
H44 H 0.1270 0.9672 0.1819 0.042 Uiso 1 1 calc R . .
C45 C 0.3993(6) 0.8971(8) 0.1729(3) 0.024(3) Uiso 1 1 d . . .
C46 C 0.4080(6) 0.9554(7) 0.1576(3) 0.023(3) Uiso 1 1 d . . .
H46 H 0.3777 0.9855 0.1518 0.027 Uiso 1 1 calc R . .
C47 C 0.4634(7) 0.9679(10) 0.1512(3) 0.038(4) Uiso 1 1 d . . .
H47 H 0.4696 1.0052 0.1401 0.045 Uiso 1 1 calc R . .
C48 C 0.5098(8) 0.9256(9) 0.1611(3) 0.039(4) Uiso 1 1 d . . .
H48 H 0.5470 0.9364 0.1576 0.047 Uiso 1 1 calc R . .
C49 C 0.4998(8) 0.8681(9) 0.1761(3) 0.038(4) Uiso 1 1 d . . .
H49 H 0.5305 0.8389 0.1823 0.045 Uiso 1 1 calc R . .
C50 C 0.4456(7) 0.8522(9) 0.1823(3) 0.037(4) Uiso 1 1 d . . .
H50 H 0.4396 0.8127 0.1925 0.045 Uiso 1 1 calc R . .
C51 C 0.3206(7) 0.7784(9) 0.1872(3) 0.036(4) Uiso 1 1 d . . .
C52 C 0.3076(9) 0.7353(11) 0.1662(4) 0.052(5) Uiso 1 1 d . . .
H52 H 0.3010 0.7553 0.1497 0.062 Uiso 1 1 calc R . .
C53 C 0.3043(9) 0.6627(11) 0.1689(4) 0.050(5) Uiso 1 1 d . . .
H53 H 0.2937 0.6347 0.1543 0.060 Uiso 1 1 calc R . .
C54 C 0.3158(8) 0.6320(11) 0.1921(4) 0.048(5) Uiso 1 1 d . . .
H54 H 0.3128 0.5828 0.1936 0.058 Uiso 1 1 calc R . .
C55 C 0.3317(10) 0.6717(13) 0.2132(5) 0.066(6) Uiso 1 1 d . . .
H55 H 0.3410 0.6498 0.2293 0.080 Uiso 1 1 calc R . .
C56 C 0.3345(8) 0.7470(11) 0.2112(4) 0.048(5) Uiso 1 1 d . . .
H56 H 0.3454 0.7747 0.2259 0.057 Uiso 1 1 calc R . .
C57 C 0.0225(7) 0.9127(9) 0.0389(3) 0.032(3) Uiso 1 1 d . . .
C58 C 0.0692(8) 0.9524(10) 0.0484(4) 0.045(4) Uiso 1 1 d . . .
H58 H 0.0767 0.9631 0.0661 0.054 Uiso 1 1 calc R . .
C59 C 0.1054(9) 0.9763(11) 0.0304(4) 0.052(5) Uiso 1 1 d . . .
H59 H 0.1369 1.0044 0.0364 0.063 Uiso 1 1 calc R . .
C60 C 0.0967(9) 0.9607(11) 0.0049(4) 0.052(5) Uiso 1 1 d . . .
H60 H 0.1224 0.9764 -0.0063 0.062 Uiso 1 1 calc R . .
C61 C 0.0492(8) 0.9211(10) -0.0042(4) 0.046(4) Uiso 1 1 d . . .
H61 H 0.0422 0.9108 -0.0219 0.055 Uiso 1 1 calc R . .
C62 C 0.0118(8) 0.8965(9) 0.0127(3) 0.039(4) Uiso 1 1 d . . .
H62 H -0.0201 0.8694 0.0065 0.046 Uiso 1 1 calc R . .
C63 C -0.0673(6) 0.8006(8) 0.0458(3) 0.026(3) Uiso 1 1 d . . .
C64 C -0.0338(9) 0.7414(10) 0.0418(4) 0.044(4) Uiso 1 1 d . . .
H64 H 0.0052 0.7408 0.0478 0.053 Uiso 1 1 calc R . .
C65 C -0.0599(8) 0.6822(10) 0.0282(4) 0.042(4) Uiso 1 1 d . . .
H65 H -0.0381 0.6425 0.0250 0.051 Uiso 1 1 calc R . .
C66 C -0.1170(7) 0.6841(9) 0.0200(3) 0.037(4) Uiso 1 1 d . . .
H66 H -0.1339 0.6450 0.0112 0.045 Uiso 1 1 calc R . .
C67 C -0.1505(8) 0.7407(10) 0.0242(3) 0.041(4) Uiso 1 1 d . . .
H67 H -0.1898 0.7397 0.0188 0.049 Uiso 1 1 calc R . .
C68 C -0.1254(7) 0.8010(9) 0.0369(3) 0.035(4) Uiso 1 1 d . . .
H68 H -0.1477 0.8409 0.0392 0.042 Uiso 1 1 calc R . .
C69 C -0.0330(7) 1.0396(9) 0.1268(3) 0.034(4) Uiso 1 1 d . . .
C70 C 0.0274(7) 1.0530(9) 0.1326(3) 0.035(4) Uiso 1 1 d . . .
H70 H 0.0536 1.0163 0.1312 0.042 Uiso 1 1 calc R . .
C71 C 0.0469(8) 1.1189(9) 0.1401(3) 0.039(4) Uiso 1 1 d . . .
H71 H 0.0863 1.1276 0.1425 0.047 Uiso 1 1 calc R . .
C72 C 0.0104(10) 1.1715(13) 0.1441(5) 0.062(6) Uiso 1 1 d . . .
H72 H 0.0245 1.2147 0.1509 0.075 Uiso 1 1 calc R . .
C73 C -0.0500(11) 1.1615(14) 0.1379(5) 0.069(7) Uiso 1 1 d . . .
H73 H -0.0754 1.1991 0.1390 0.083 Uiso 1 1 calc R . .
C74 C -0.0700(9) 1.0944(11) 0.1303(4) 0.051(5) Uiso 1 1 d . . .
H74 H -0.1095 1.0864 0.1275 0.062 Uiso 1 1 calc R . .
C75 C -0.1110(7) 0.9276(9) 0.1444(3) 0.032(4) Uiso 1 1 d . . .
C76 C -0.0857(9) 0.9029(10) 0.1674(4) 0.048(5) Uiso 1 1 d . . .
H76 H -0.0466 0.8927 0.1696 0.057 Uiso 1 1 calc R . .
C77 C -0.1191(10) 0.8927(12) 0.1879(5) 0.063(6) Uiso 1 1 d . . .
H77 H -0.1023 0.8768 0.2041 0.076 Uiso 1 1 calc R . .
C78 C -0.1774(8) 0.9068(10) 0.1838(4) 0.046(4) Uiso 1 1 d . . .
H78 H -0.1997 0.9015 0.1974 0.055 Uiso 1 1 calc R . .
C79 C -0.2022(8) 0.9278(9) 0.1605(3) 0.037(4) Uiso 1 1 d . . .
H79 H -0.2417 0.9355 0.1580 0.045 Uiso 1 1 calc R . .
C80 C -0.1695(8) 0.9385(10) 0.1397(4) 0.042(4) Uiso 1 1 d . . .
H80 H -0.1866 0.9525 0.1234 0.051 Uiso 1 1 calc R . .
C81 C 0.1414(7) 0.7100(8) 0.2037(3) 0.030(3) Uiso 1 1 d . . .
C82 C 0.1522(10) 0.7809(12) 0.2086(4) 0.058(6) Uiso 1 1 d . . .
H82 H 0.1349 0.8143 0.1969 0.069 Uiso 1 1 calc R . .
C83 C 0.1872(9) 0.8042(12) 0.2298(4) 0.055(5) Uiso 1 1 d . . .
H83 H 0.1940 0.8526 0.2323 0.067 Uiso 1 1 calc R . .
C84 C 0.2121(8) 0.7561(10) 0.2473(4) 0.042(4) Uiso 1 1 d . . .
H84 H 0.2353 0.7717 0.2620 0.050 Uiso 1 1 calc R . .
C85 C 0.2030(9) 0.6865(11) 0.2433(4) 0.049(5) Uiso 1 1 d . . .
H85 H 0.2203 0.6539 0.2552 0.059 Uiso 1 1 calc R . .
C86 C 0.1682(8) 0.6625(10) 0.2215(3) 0.040(4) Uiso 1 1 d . . .
H86 H 0.1629 0.6139 0.2189 0.047 Uiso 1 1 calc R . .
C87 C 0.0146(12) 0.6740(15) 0.1898(5) 0.076(7) Uiso 1 1 d . . .
C88 C 0.0085(14) 0.6077(18) 0.2049(6) 0.097(10) Uiso 1 1 d . . .
H88 H 0.0357 0.5715 0.2069 0.117 Uiso 1 1 calc R . .
C89 C -0.0450(16) 0.607(2) 0.2159(7) 0.118(12) Uiso 1 1 d . . .
H89 H -0.0539 0.5691 0.2263 0.141 Uiso 1 1 calc R . .
C90 C -0.0878(15) 0.6692(18) 0.2107(7) 0.104(10) Uiso 1 1 d . . .
H90 H -0.1185 0.6741 0.2205 0.125 Uiso 1 1 calc R . .
C91 C -0.0807(15) 0.7129(19) 0.1931(7) 0.103(10) Uiso 1 1 d . . .
H91 H -0.1098 0.7454 0.1880 0.124 Uiso 1 1 calc R . .
C92 C -0.0292(12) 0.7141(15) 0.1808(6) 0.083(8) Uiso 1 1 d . . .
H92 H -0.0266 0.7432 0.1664 0.099 Uiso 1 1 calc R . .
C93 C 0.0627(8) 0.5736(10) 0.0996(4) 0.040(4) Uiso 1 1 d . . .
C94 C 0.0733(11) 0.5020(14) 0.0940(5) 0.071(7) Uiso 1 1 d . . .
H94 H 0.1081 0.4801 0.0998 0.086 Uiso 1 1 calc R . .
C95 C 0.0284(9) 0.4652(12) 0.0792(4) 0.055(5) Uiso 1 1 d . . .
H95 H 0.0338 0.4176 0.0752 0.066 Uiso 1 1 calc R . .
C96 C -0.0227(9) 0.4968(11) 0.0704(4) 0.054(5) Uiso 1 1 d . . .
H96 H -0.0507 0.4724 0.0596 0.065 Uiso 1 1 calc R . .
C97 C -0.0317(9) 0.5659(11) 0.0780(4) 0.048(5) Uiso 1 1 d . . .
H97 H -0.0679 0.5860 0.0737 0.057 Uiso 1 1 calc R . .
C98 C 0.0102(8) 0.6058(10) 0.0915(3) 0.040(4) Uiso 1 1 d . . .
H98 H 0.0039 0.6535 0.0951 0.047 Uiso 1 1 calc R . .
C99 C 0.1877(8) 0.6321(10) 0.1008(4) 0.041(4) Uiso 1 1 d . . .
C100 C 0.2015(14) 0.5824(18) 0.0821(6) 0.099(10) Uiso 1 1 d . . .
H100 H 0.1760 0.5454 0.0775 0.118 Uiso 1 1 calc R . .
C101 C 0.2529(14) 0.5866(17) 0.0702(6) 0.096(9) Uiso 1 1 d . . .
H101 H 0.2614 0.5532 0.0579 0.115 Uiso 1 1 calc R . .
C102 C 0.2884(9) 0.6392(11) 0.0772(4) 0.051(5) Uiso 1 1 d . . .
H102 H 0.3249 0.6400 0.0716 0.061 Uiso 1 1 calc R . .
C103 C 0.2716(9) 0.6925(11) 0.0925(4) 0.050(5) Uiso 1 1 d . . .
H103 H 0.2944 0.7330 0.0950 0.060 Uiso 1 1 calc R . .
C104 C 0.2232(9) 0.6886(11) 0.1042(4) 0.050(5) Uiso 1 1 d . . .
H104 H 0.2140 0.7257 0.1149 0.060 Uiso 1 1 calc R . .
Cl1 Cl 0.7356(2) 0.9065(2) 0.03567(10) 0.0479(12) Uani 1 1 d . . .
Cl3 Cl 0.1576(3) 0.4177(4) 0.21251(15) 0.0263(15) Uiso 0.50 1 d P A 2
O301 O 0.7739(9) 0.9543(9) 0.0253(3) 0.079(5) Uani 1 1 d . . .
O304 O 0.7561(6) 0.8929(8) 0.0623(3) 0.054(4) Uani 1 1 d . . .
O302 O 0.7323(7) 0.8418(8) 0.0217(3) 0.073(5) Uani 1 1 d . . .
O303 O 0.6793(8) 0.9379(10) 0.0351(5) 0.116(9) Uani 1 1 d . . .
O200 O 0.6846(10) 0.8954(11) 0.1058(4) 0.112(7) Uiso 1 1 d D . .
C201 C 0.6630(11) 0.8265(12) 0.1064(5) 0.076(7) Uiso 1 1 d D . .
H21A H 0.6938 0.7950 0.1134 0.091 Uiso 1 1 calc R . .
H21B H 0.6505 0.8115 0.0887 0.091 Uiso 1 1 calc R . .
C202 C 0.6167(11) 0.8191(14) 0.1214(5) 0.081(8) Uiso 1 1 d D . .
H22C H 0.6290 0.8321 0.1391 0.122 Uiso 1 1 calc R . .
H22A H 0.6038 0.7706 0.1207 0.122 Uiso 1 1 calc R . .
H22B H 0.5857 0.8496 0.1145 0.122 Uiso 1 1 calc R . .
O203 O -0.013(2) 0.120(3) 0.2089(10) 0.136(18) Uiso 0.50 1 d PD . .
C204 C 0.0343(18) 0.164(2) 0.2160(10) 0.066(13) Uiso 0.50 1 d PD . .
H24B H 0.0498 0.1803 0.2004 0.079 Uiso 0.50 1 calc PR . .
H24A H 0.0640 0.1368 0.2263 0.079 Uiso 0.50 1 calc PR . .
C205 C 0.019(5) 0.223(5) 0.231(3) 0.14(6) Uiso 0.25 1 d PD . .
H25C H 0.0533 0.2511 0.2356 0.214 Uiso 0.25 1 calc PR . .
H25A H 0.0034 0.2072 0.2458 0.214 Uiso 0.25 1 calc PR . .
H25B H -0.0084 0.2516 0.2200 0.214 Uiso 0.25 1 calc PR . .
O206 O 0.564(4) 0.129(3) -0.0023(15) 0.12(3) Uiso 0.25 1 d PD B 2
C207 C 0.5863(16) 0.0749(18) 0.0146(7) 0.043(9) Uiso 0.50 1 d PD B 2
H27B H 0.5803 0.0874 0.0323 0.051 Uiso 0.50 1 calc PR B 2
H27A H 0.6274 0.0706 0.0138 0.051 Uiso 0.50 1 calc PR B 2
C208 C 0.5594(18) 0.009(2) 0.0080(11) 0.12(2) Uiso 0.50 1 d PD B 2
H28C H 0.5187 0.0160 0.0039 0.176 Uiso 0.50 1 calc PR B 2
H28A H 0.5664 -0.0232 0.0224 0.176 Uiso 0.50 1 calc PR B 2
H28B H 0.5748 -0.0108 -0.0069 0.176 Uiso 0.50 1 calc PR B 2
O209 O 0.6048(19) 0.0264(18) 0.0022(8) 0.127(17) Uiso 0.50 1 d PRD B 1
C210 C 0.6268(17) 0.0888(17) 0.0135(8) 0.18(4) Uiso 0.50 1 d PRD B 1
H31A H 0.6148 0.1287 0.0023 0.216 Uiso 0.50 1 calc PR B 1
H31B H 0.6686 0.0869 0.0154 0.216 Uiso 0.50 1 calc PR B 1
C211 C 0.607(3) 0.099(3) 0.0380(9) 0.10(2) Uiso 0.50 1 d PD B 1
H32B H 0.5721 0.1251 0.0361 0.152 Uiso 0.50 1 calc PR B 1
H32A H 0.6359 0.1242 0.0492 0.152 Uiso 0.50 1 calc PR B 1
H32C H 0.6009 0.0530 0.0456 0.152 Uiso 0.50 1 calc PR B 1
Cl2 Cl 0.1754(3) 0.4390(4) 0.20801(15) 0.0279(15) Uiso 0.50 1 d P A 1
O306 O 0.2136(11) 0.4980(14) 0.2066(5) 0.049(7) Uiso 0.50 1 d P A 1
O312 O 0.1313(15) 0.3556(18) 0.2216(7) 0.072(9) Uiso 0.50 1 d P A 2
O308 O 0.1560(5) 0.4144(7) 0.1834(2) 0.044(3) Uiso 1 1 d . . .
O307 O 0.1180(13) 0.4585(15) 0.2197(6) 0.041(7) Uiso 0.50 1 d P A 1
O310 O 0.2055(10) 0.3811(14) 0.2227(5) 0.033(5) Uiso 0.50 1 d P A 1
O309 O 0.2164(15) 0.4133(19) 0.2249(7) 0.065(9) Uiso 0.50 1 d P A 2
O311 O 0.1339(12) 0.4781(15) 0.2219(5) 0.038(7) Uiso 0.50 1 d P A 2
O400 O 0.0000 0.441(3) 0.2500 0.090(16) Uiso 0.50 2 d SP C 1
O401 O -0.0316(18) 0.387(2) 0.2508(9) 0.105(14) Uiso 0.50 1 d P . 2
H200 H 0.6993 0.8974 0.0909 0.150 Uiso 1 1 d . . .
H203 H -0.0367 0.1462 0.2015 0.150 Uiso 0.50 1 d P . .
H206 H 0.5561 0.1609 0.0072 0.150 Uiso 0.25 1 d P D 2
H209 H 0.6246 -0.0043 0.0116 0.150 Uiso 0.50 1 d P E 1

loop_
_atom_site_aniso_label
_atom_site_aniso_U_11
_atom_site_aniso_U_22
_atom_site_aniso_U_33
_atom_site_aniso_U_23
_atom_site_aniso_U_13
_atom_site_aniso_U_12
Cd1 0.0190(5) 0.0241(5) 0.0295(5) -0.0009(4) 0.0009(4) -0.0101(4)
Pt1 0.0158(2) 0.0135(2) 0.0250(3) -0.0037(2) 0.00105(19) -0.00174(19)
Pt2 0.0182(3) 0.0226(3) 0.0219(3) 0.0036(2) -0.0013(2) -0.0079(2)
Pt3 0.0238(3) 0.0221(3) 0.0343(3) 0.0095(2) -0.0066(2) -0.0096(2)
Pt4 0.0151(2) 0.0215(3) 0.0242(3) -0.0048(2) 0.00396(19) -0.0057(2)
As1 0.0201(7) 0.0319(8) 0.0297(8) -0.0119(6) 0.0055(6) -0.0063(6)
As2 0.0219(7) 0.0299(8) 0.0267(8) 0.0015(6) 0.0097(6) -0.0033(6)
As3 0.0199(7) 0.0149(6) 0.0239(7) -0.0031(5) -0.0016(5) 0.0008(5)
As4 0.0215(7) 0.0165(7) 0.0333(8) -0.0002(6) 0.0020(6) 0.0027(5)
As5 0.0237(7) 0.0291(8) 0.0241(7) 0.0044(6) -0.0030(6) -0.0075(6)
As6 0.0201(7) 0.0314(8) 0.0319(8) 0.0019(7) 0.0012(6) -0.0028(6)
As7 0.0364(10) 0.0482(11) 0.0535(12) 0.0324(9) -0.0120(9) -0.0173(8)
As8 0.0338(9) 0.0180(8) 0.0729(13) 0.0057(8) -0.0207(9) -0.0075(7)
S1 0.0232(17) 0.0186(16) 0.0244(18) 0.0005(13) -0.0031(14) -0.0063(13)
S2 0.0189(17) 0.0276(18) 0.0232(17) 0.0049(14) -0.0031(13) -0.0078(14)
S3 0.0198(16) 0.0177(16) 0.0310(19) -0.0070(14) 0.0055(14) -0.0032(13)
S4 0.0152(15) 0.0173(15) 0.0212(16) 0.0007(12) 0.0028(12) -0.0005(12)
Cl1 0.042(2) 0.038(2) 0.057(3) -0.015(2) -0.022(2) 0.004(2)
O301 0.133(16) 0.060(10) 0.042(9) -0.001(8) 0.005(9) -0.012(10)
O304 0.037(7) 0.073(10) 0.049(8) 0.002(7) -0.005(6) -0.006(7)
O302 0.068(10) 0.052(9) 0.089(12) -0.037(8) -0.033(9) 0.006(8)
O303 0.064(11) 0.084(13) 0.18(2) -0.051(14) -0.058(13) 0.044(10)

loop_
_atom_type_symbol
_atom_type_description
_atom_type_scat_dispersion_real
_atom_type_scat_dispersion_imag
_atom_type_scat_source
C C 0.0033 0.0016 'International Tables Vol C Tables 4.2.6.8 and 6.1.1.4'
H H 0 0 'International Tables Vol C Tables 4.2.6.8 and 6.1.1.4'
As As 0.0499 2.0058 'International Tables Vol C Tables 4.2.6.8 and 6.1.1.4'
Cd Cd -0.8075 1.2024 'International Tables Vol C Tables 4.2.6.8 and 6.1.1.4'
Cl Cl 0.1484 0.1585 'International Tables Vol C Tables 4.2.6.8 and 6.1.1.4'
O O 0.0106 0.006 'International Tables Vol C Tables 4.2.6.8 and 6.1.1.4'
Pt Pt -1.7033 8.3905 'International Tables Vol C Tables 4.2.6.8 and 6.1.1.4'
S S 0.1246 0.1234 'International Tables Vol C Tables 4.2.6.8 and 6.1.1.4'
N N 0.0061 0.0033 'International Tables Vol C Tables 4.2.6.8 and 6.1.1.4'

loop_
_geom_angle_atom_site_label_1
_geom_angle_atom_site_label_2
_geom_angle_atom_site_label_3
_geom_angle
_geom_angle_site_symmetry_1
_geom_angle_site_symmetry_3
_geom_angle_publ_flag
S4 Cd1 S1 146.14(12) . . ?
S4 Cd1 S3 76.00(11) . . ?
S1 Cd1 S3 110.30(12) . . ?
S4 Cd1 S2 117.32(12) . . ?
S1 Cd1 S2 75.62(12) . . ?
S3 Cd1 S2 148.01(12) . . ?
S4 Cd1 Pt1 48.37(8) . . ?
S1 Cd1 Pt1 156.47(9) . . ?
S3 Cd1 Pt1 48.08(8) . . ?
S2 Cd1 Pt1 117.14(9) . . ?
S4 Cd1 Pt3 162.27(9) . . ?
S1 Cd1 Pt3 48.22(8) . . ?
S3 Cd1 Pt3 111.38(9) . . ?
S2 Cd1 Pt3 48.15(9) . . ?
Pt1 Cd1 Pt3 124.07(4) . . ?
S4 Cd1 Pt2 116.68(8) . . ?
S1 Cd1 Pt2 47.10(9) . . ?
S3 Cd1 Pt2 155.43(9) . . ?
S2 Cd1 Pt2 47.51(8) . . ?
Pt1 Cd1 Pt2 155.88(4) . . ?
Pt3 Cd1 Pt2 63.33(2) . . ?
S4 Cd1 Pt4 45.88(8) . . ?
S1 Cd1 Pt4 114.34(9) . . ?
S3 Cd1 Pt4 45.52(8) . . ?
S2 Cd1 Pt4 161.73(9) . . ?
Pt1 Cd1 Pt4 59.87(3) . . ?
Pt3 Cd1 Pt4 149.83(4) . . ?
Pt2 Cd1 Pt4 127.36(4) . . ?
S3 Pt1 As3 177.19(10) . . ?
S3 Pt1 S4 84.70(12) . . ?
As3 Pt1 S4 93.20(9) . . ?
S3 Pt1 As4 95.91(10) . . ?
As3 Pt1 As4 86.33(5) . . ?
S4 Pt1 As4 175.52(9) . . ?
S3 Pt1 Cd1 54.85(9) . . ?
As3 Pt1 Cd1 122.37(5) . . ?
S4 Pt1 Cd1 54.53(8) . . ?
As4 Pt1 Cd1 129.23(5) . . ?
S3 Pt1 Pt4 47.55(9) . . ?
As3 Pt1 Pt4 131.71(4) . . ?
S4 Pt1 Pt4 47.89(8) . . ?
As4 Pt1 Pt4 130.03(4) . . ?
Cd1 Pt1 Pt4 63.00(3) . . ?
S1 Pt2 As6 176.42(10) . . ?
S1 Pt2 As5 91.89(10) . . ?
As6 Pt2 As5 86.44(6) . . ?
S1 Pt2 S2 84.34(13) . . ?
As6 Pt2 S2 97.28(10) . . ?
As5 Pt2 S2 176.17(11) . . ?
S1 Pt2 Cd1 53.59(9) . . ?
As6 Pt2 Cd1 125.05(5) . . ?
As5 Pt2 Cd1 123.36(5) . . ?
S2 Pt2 Cd1 53.61(9) . . ?
S2 Pt3 S1 84.36(13) . . ?
S2 Pt3 As8 177.41(11) . . ?
S1 Pt3 As8 93.69(11) . . ?
S2 Pt3 As7 96.48(11) . . ?
S1 Pt3 As7 177.88(10) . . ?
As8 Pt3 As7 85.52(8) . . ?
S2 Pt3 Cd1 54.78(9) . . ?
S1 Pt3 Cd1 54.67(8) . . ?
As8 Pt3 Cd1 122.65(6) . . ?
As7 Pt3 Cd1 127.36(6) . . ?
S3 Pt4 As1 92.86(10) . . ?
S3 Pt4 S4 84.67(12) . . ?
As1 Pt4 S4 175.00(9) . . ?
S3 Pt4 As2 172.24(10) . . ?
As1 Pt4 As2 85.54(6) . . ?
S4 Pt4 As2 97.47(9) . . ?
S3 Pt4 Pt1 47.59(9) . . ?
As1 Pt4 Pt1 132.38(5) . . ?
S4 Pt4 Pt1 47.81(8) . . ?
As2 Pt4 Pt1 129.64(4) . . ?
S3 Pt4 Cd1 51.68(9) . . ?
As1 Pt4 Cd1 123.83(5) . . ?
S4 Pt4 Cd1 51.38(8) . . ?
As2 Pt4 Cd1 134.91(5) . . ?
Pt1 Pt4 Cd1 57.13(2) . . ?
C15 As1 C9 104.3(7) . . ?
C15 As1 C5 106.6(7) . . ?
C9 As1 C5 107.9(7) . . ?
C15 As1 Pt4 111.7(5) . . ?
C9 As1 Pt4 117.4(5) . . ?
C5 As1 Pt4 108.4(5) . . ?
C21 As2 C6 102.5(7) . . ?
C21 As2 C27 107.9(7) . . ?
C6 As2 C27 104.4(7) . . ?
C21 As2 Pt4 111.5(5) . . ?
C6 As2 Pt4 107.7(5) . . ?
C27 As2 Pt4 121.1(6) . . ?
C39 As3 C33 103.4(6) . . ?
C39 As3 C7 105.4(6) . . ?
C33 As3 C7 108.9(6) . . ?
C39 As3 Pt1 115.1(4) . . ?
C33 As3 Pt1 116.5(4) . . ?
C7 As3 Pt1 106.9(4) . . ?
C51 As4 C45 103.8(7) . . ?
C51 As4 C8 106.1(7) . . ?
C45 As4 C8 103.6(6) . . ?
C51 As4 Pt1 121.3(5) . . ?
C45 As4 Pt1 113.0(4) . . ?
C8 As4 Pt1 107.6(5) . . ?
C63 As5 C57 103.7(7) . . ?
C63 As5 C1 108.4(7) . . ?
C57 As5 C1 102.5(7) . . ?
C63 As5 Pt2 117.4(5) . . ?
C57 As5 Pt2 115.7(5) . . ?
C1 As5 Pt2 108.0(5) . . ?
C69 As6 C75 101.4(7) . . ?
C69 As6 C2 104.4(7) . . ?
C75 As6 C2 104.8(7) . . ?
C69 As6 Pt2 114.4(5) . . ?
C75 As6 Pt2 123.2(5) . . ?
C2 As6 Pt2 106.9(5) . . ?
C81 As7 C87 104.9(10) . . ?
C81 As7 C4 107.1(8) . . ?
C87 As7 C4 101.4(11) . . ?
C81 As7 Pt3 118.4(5) . . ?
C87 As7 Pt3 117.3(8) . . ?
C4 As7 Pt3 106.1(7) . . ?
C93 As8 C99 107.2(8) . . ?
C93 As8 C3 105.2(9) . . ?
C99 As8 C3 105.1(9) . . ?
C93 As8 Pt3 114.8(6) . . ?
C99 As8 Pt3 117.8(6) . . ?
C3 As8 Pt3 105.5(7) . . ?
Pt2 S1 Pt3 88.10(13) . . ?
Pt2 S1 Cd1 79.31(11) . . ?
Pt3 S1 Cd1 77.11(11) . . ?
Pt3 S2 Pt2 87.70(13) . . ?
Pt3 S2 Cd1 77.07(12) . . ?
Pt2 S2 Cd1 78.88(11) . . ?
Pt4 S3 Pt1 84.86(12) . . ?
Pt4 S3 Cd1 82.80(11) . . ?
Pt1 S3 Cd1 77.08(10) . . ?
Pt1 S4 Pt4 84.30(11) . . ?
Pt1 S4 Cd1 77.11(10) . . ?
Pt4 S4 Cd1 82.74(11) . . ?
C2 C1 As5 112.4(12) . . ?
C2 C1 H1A 109.1 . . ?
As5 C1 H1A 109.1 . . ?
C2 C1 H1B 109.1 . . ?
As5 C1 H1B 109.1 . . ?
H1A C1 H1B 107.9 . . ?
C1 C2 As6 111.8(12) . . ?
C1 C2 H2A 109.3 . . ?
As6 C2 H2A 109.3 . . ?
C1 C2 H2B 109.3 . . ?
As6 C2 H2B 109.3 . . ?
H2A C2 H2B 107.9 . . ?
C4 C3 As8 108.4(18) . . ?
C4 C3 H3A 110.0 . . ?
As8 C3 H3A 110.0 . . ?
C4 C3 H3B 110.0 . . ?
As8 C3 H3B 110.0 . . ?
H3A C3 H3B 108.4 . . ?
C3 C4 As7 111.6(17) . . ?
C3 C4 H4A 109.3 . . ?
As7 C4 H4A 109.3 . . ?
C3 C4 H4B 109.3 . . ?
As7 C4 H4B 109.3 . . ?
H4A C4 H4B 108.0 . . ?
C6 C5 As1 108.5(11) . . ?
C6 C5 H5A 110.0 . . ?
As1 C5 H5A 110.0 . . ?
C6 C5 H5B 110.0 . . ?
As1 C5 H5B 110.0 . . ?
H5A C5 H5B 108.4 . . ?
C5 C6 As2 112.9(12) . . ?
C5 C6 H6A 109.0 . . ?
As2 C6 H6A 109.0 . . ?
C5 C6 H6B 109.0 . . ?
As2 C6 H6B 109.0 . . ?
H6A C6 H6B 107.8 . . ?
C8 C7 As3 109.1(10) . . ?
C8 C7 H7A 109.9 . . ?
As3 C7 H7A 109.9 . . ?
C8 C7 H7B 109.9 . . ?
As3 C7 H7B 109.9 . . ?
H7A C7 H7B 108.3 . . ?
C7 C8 As4 110.9(11) . . ?
C7 C8 H8A 109.5 . . ?
As4 C8 H8A 109.5 . . ?
C7 C8 H8B 109.5 . . ?
As4 C8 H8B 109.5 . . ?
H8A C8 H8B 108.0 . . ?
C14 C9 C10 121(2) . . ?
C14 C9 As1 121.2(14) . . ?
C10 C9 As1 117.5(18) . . ?
C9 C10 C11 115(3) . . ?
C9 C10 H10 122.3 . . ?
C11 C10 H10 122.3 . . ?
C12 C11 C10 122(3) . . ?
C12 C11 H11 118.9 . . ?
C10 C11 H11 118.9 . . ?
C13 C12 C11 118(3) . . ?
C13 C12 H12 120.9 . . ?
C11 C12 H12 120.9 . . ?
C12 C13 C14 121(2) . . ?
C12 C13 H13 119.5 . . ?
C14 C13 H13 119.5 . . ?
C9 C14 C13 121.8(19) . . ?
C9 C14 H14 119.1 . . ?
C13 C14 H14 119.1 . . ?
C20 C15 C16 120.1(16) . . ?
C20 C15 As1 117.9(13) . . ?
C16 C15 As1 121.9(13) . . ?
C17 C16 C15 116.3(18) . . ?
C17 C16 H16 121.8 . . ?
C15 C16 H16 121.8 . . ?
C18 C17 C16 123(2) . . ?
C18 C17 H17 118.5 . . ?
C16 C17 H17 118.5 . . ?
C17 C18 C19 121(2) . . ?
C17 C18 H18 119.3 . . ?
C19 C18 H18 119.3 . . ?
C20 C19 C18 118(2) . . ?
C20 C19 H19 120.9 . . ?
C18 C19 H19 120.9 . . ?
C19 C20 C15 120.9(18) . . ?
C19 C20 H20 119.5 . . ?
C15 C20 H20 119.5 . . ?
C22 C21 C26 120.3(17) . . ?
C22 C21 As2 118.5(13) . . ?
C26 C21 As2 121.1(13) . . ?
C21 C22 C23 120.2(18) . . ?
C21 C22 H22 119.9 . . ?
C23 C22 H22 119.9 . . ?
C24 C23 C22 119(2) . . ?
C24 C23 H23 120.4 . . ?
C22 C23 H23 120.4 . . ?
C25 C24 C23 121(2) . . ?
C25 C24 H24 119.6 . . ?
C23 C24 H24 119.6 . . ?
C24 C25 C26 124(2) . . ?
C24 C25 H25 118.0 . . ?
C26 C25 H25 118.0 . . ?
C21 C26 C25 115.3(19) . . ?
C21 C26 H26 122.3 . . ?
C25 C26 H26 122.3 . . ?
C32 C27 C28 119.6(18) . . ?
C32 C27 As2 121.4(14) . . ?
C28 C27 As2 118.7(15) . . ?
C27 C28 C29 119(2) . . ?
C27 C28 H28 120.7 . . ?
C29 C28 H28 120.7 . . ?
C30 C29 C28 118(3) . . ?
C30 C29 H29 120.9 . . ?
C28 C29 H29 120.9 . . ?
C31 C30 C29 122(3) . . ?
C31 C30 H30 119.1 . . ?
C29 C30 H30 119.1 . . ?
C30 C31 C32 120(2) . . ?
C30 C31 H31 119.8 . . ?
C32 C31 H31 119.8 . . ?
C27 C32 C31 121.1(19) . . ?
C27 C32 H32 119.5 . . ?
C31 C32 H32 119.5 . . ?
C34 C33 C38 122.1(16) . . ?
C34 C33 As3 118.6(13) . . ?
C38 C33 As3 119.2(12) . . ?
C33 C34 C35 119.8(19) . . ?
C33 C34 H34 120.1 . . ?
C35 C34 H34 120.1 . . ?
C36 C35 C34 120(2) . . ?
C36 C35 H35 119.9 . . ?
C34 C35 H35 119.9 . . ?
C35 C36 C37 121(2) . . ?
C35 C36 H36 119.6 . . ?
C37 C36 H36 119.6 . . ?
C36 C37 C38 119.5(18) . . ?
C36 C37 H37 120.3 . . ?
C38 C37 H37 120.3 . . ?
C33 C38 C37 117.3(16) . . ?
C33 C38 H38 121.4 . . ?
C37 C38 H38 121.4 . . ?
C44 C39 C40 119.5(14) . . ?
C44 C39 As3 118.2(12) . . ?
C40 C39 As3 122.3(11) . . ?
C41 C40 C39 119.8(16) . . ?
C41 C40 H40 120.1 . . ?
C39 C40 H40 120.1 . . ?
C40 C41 C42 120(2) . . ?
C40 C41 H41 119.9 . . ?
C42 C41 H41 119.9 . . ?
C41 C42 C43 121(2) . . ?
C41 C42 H42 119.7 . . ?
C43 C42 H42 119.7 . . ?
C44 C43 C42 120(2) . . ?
C44 C43 H43 120.2 . . ?
C42 C43 H43 120.2 . . ?
C43 C44 C39 120.5(17) . . ?
C43 C44 H44 119.8 . . ?
C39 C44 H44 119.8 . . ?
C46 C45 C50 120.8(14) . . ?
C46 C45 As4 119.3(11) . . ?
C50 C45 As4 119.8(11) . . ?
C45 C46 C47 118.1(14) . . ?
C45 C46 H46 120.9 . . ?
C47 C46 H46 120.9 . . ?
C48 C47 C46 121.5(16) . . ?
C48 C47 H47 119.2 . . ?
C46 C47 H47 119.2 . . ?
C49 C48 C47 118.8(17) . . ?
C49 C48 H48 120.6 . . ?
C47 C48 H48 120.6 . . ?
C48 C49 C50 121.8(17) . . ?
C48 C49 H49 119.1 . . ?
C50 C49 H49 119.1 . . ?
C49 C50 C45 118.8(16) . . ?
C49 C50 H50 120.6 . . ?
C45 C50 H50 120.6 . . ?
C52 C51 C56 118.2(18) . . ?
C52 C51 As4 120.7(14) . . ?
C56 C51 As4 121.1(14) . . ?
C51 C52 C53 121(2) . . ?
C51 C52 H52 119.4 . . ?
C53 C52 H52 119.4 . . ?
C54 C53 C52 121(2) . . ?
C54 C53 H53 119.5 . . ?
C52 C53 H53 119.5 . . ?
C53 C54 C55 120(2) . . ?
C53 C54 H54 119.9 . . ?
C55 C54 H54 119.9 . . ?
C54 C55 C56 120(2) . . ?
C54 C55 H55 119.8 . . ?
C56 C55 H55 119.8 . . ?
C51 C56 C55 119(2) . . ?
C51 C56 H56 120.5 . . ?
C55 C56 H56 120.5 . . ?
C58 C57 C62 121.4(17) . . ?
C58 C57 As5 118.3(13) . . ?
C62 C57 As5 120.4(13) . . ?
C57 C58 C59 116.9(18) . . ?
C57 C58 H58 121.6 . . ?
C59 C58 H58 121.6 . . ?
C60 C59 C58 123(2) . . ?
C60 C59 H59 118.4 . . ?
C58 C59 H59 118.4 . . ?
C59 C60 C61 119(2) . . ?
C59 C60 H60 120.6 . . ?
C61 C60 H60 120.6 . . ?
C60 C61 C62 120.4(19) . . ?
C60 C61 H61 119.8 . . ?
C62 C61 H61 119.8 . . ?
C61 C62 C57 119.2(17) . . ?
C61 C62 H62 120.4 . . ?
C57 C62 H62 120.4 . . ?
C68 C63 C64 120.1(15) . . ?
C68 C63 As5 122.0(12) . . ?
C64 C63 As5 117.9(12) . . ?
C63 C64 C65 119.0(17) . . ?
C63 C64 H64 120.5 . . ?
C65 C64 H64 120.5 . . ?
C66 C65 C64 119.2(18) . . ?
C66 C65 H65 120.4 . . ?
C64 C65 H65 120.4 . . ?
C67 C66 C65 122.6(18) . . ?
C67 C66 H66 118.7 . . ?
C65 C66 H66 118.7 . . ?
C66 C67 C68 119.4(17) . . ?
C66 C67 H67 120.3 . . ?
C68 C67 H67 120.3 . . ?
C63 C68 C67 119.7(16) . . ?
C63 C68 H68 120.2 . . ?
C67 C68 H68 120.2 . . ?
C74 C69 C70 117.5(16) . . ?
C74 C69 As6 121.3(14) . . ?
C70 C69 As6 121.0(12) . . ?
C71 C70 C69 120.7(16) . . ?
C71 C70 H70 119.7 . . ?
C69 C70 H70 119.7 . . ?
C72 C71 C70 121.2(19) . . ?
C72 C71 H71 119.4 . . ?
C70 C71 H71 119.4 . . ?
C71 C72 C73 120(2) . . ?
C71 C72 H72 119.9 . . ?
C73 C72 H72 119.9 . . ?
C74 C73 C72 119(2) . . ?
C74 C73 H73 120.7 . . ?
C72 C73 H73 120.7 . . ?
C69 C74 C73 122(2) . . ?
C69 C74 H74 119.2 . . ?
C73 C74 H74 119.2 . . ?
C76 C75 C80 122.1(17) . . ?
C76 C75 As6 117.3(13) . . ?
C80 C75 As6 120.6(13) . . ?
C75 C76 C77 119(2) . . ?
C75 C76 H76 120.3 . . ?
C77 C76 H76 120.3 . . ?
C78 C77 C76 119(2) . . ?
C78 C77 H77 120.6 . . ?
C76 C77 H77 120.6 . . ?
C79 C78 C77 121(2) . . ?
C79 C78 H78 119.4 . . ?
C77 C78 H78 119.4 . . ?
C78 C79 C80 120.9(18) . . ?
C78 C79 H79 119.6 . . ?
C80 C79 H79 119.6 . . ?
C75 C80 C79 117.5(17) . . ?
C75 C80 H80 121.2 . . ?
C79 C80 H80 121.2 . . ?
C82 C81 C86 116.4(17) . . ?
C82 C81 As7 121.1(14) . . ?
C86 C81 As7 122.3(13) . . ?
C83 C82 C81 123(2) . . ?
C83 C82 H82 118.7 . . ?
C81 C82 H82 118.7 . . ?
C84 C83 C82 119(2) . . ?
C84 C83 H83 120.3 . . ?
C82 C83 H83 120.3 . . ?
C85 C84 C83 120(2) . . ?
C85 C84 H84 120.0 . . ?
C83 C84 H84 120.0 . . ?
C84 C85 C86 121(2) . . ?
C84 C85 H85 119.6 . . ?
C86 C85 H85 119.6 . . ?
C81 C86 C85 120.7(18) . . ?
C81 C86 H86 119.7 . . ?
C85 C86 H86 119.7 . . ?
C92 C87 C88 123(3) . . ?
C92 C87 As7 121(2) . . ?
C88 C87 As7 113(2) . . ?
C89 C88 C87 111(3) . . ?
C89 C88 H88 124.5 . . ?
C87 C88 H88 124.5 . . ?
C88 C89 C90 120(3) . . ?
C88 C89 H89 119.9 . . ?
C90 C89 H89 119.9 . . ?
C91 C90 C89 119(4) . . ?
C91 C90 H90 120.4 . . ?
C89 C90 H90 120.4 . . ?
C90 C91 C92 122(4) . . ?
C90 C91 H91 119.2 . . ?
C92 C91 H91 119.2 . . ?
C87 C92 C91 120(3) . . ?
C87 C92 H92 120.1 . . ?
C91 C92 H92 120.1 . . ?
C98 C93 C94 121.7(19) . . ?
C98 C93 As8 117.7(14) . . ?
C94 C93 As8 120.6(16) . . ?
C93 C94 C95 116(2) . . ?
C93 C94 H94 121.8 . . ?
C95 C94 H94 121.8 . . ?
C96 C95 C94 123(2) . . ?
C96 C95 H95 118.7 . . ?
C94 C95 H95 118.7 . . ?
C95 C96 C97 118(2) . . ?
C95 C96 H96 121.0 . . ?
C97 C96 H96 121.0 . . ?
C98 C97 C96 123(2) . . ?
C98 C97 H97 118.7 . . ?
C96 C97 H97 118.7 . . ?
C97 C98 C93 118.3(18) . . ?
C97 C98 H98 120.8 . . ?
C93 C98 H98 120.8 . . ?
C104 C99 C100 115(2) . . ?
C104 C99 As8 118.2(15) . . ?
C100 C99 As8 126.3(18) . . ?
C99 C100 C101 122(3) . . ?
C99 C100 H100 118.8 . . ?
C101 C100 H100 118.8 . . ?
C102 C101 C100 118(3) . . ?
C102 C101 H101 121.1 . . ?
C100 C101 H101 121.1 . . ?
C101 C102 C103 120(2) . . ?
C101 C102 H102 120.1 . . ?
C103 C102 H102 120.1 . . ?
C104 C103 C102 122(2) . . ?
C104 C103 H103 118.9 . . ?
C102 C103 H103 118.9 . . ?
C103 C104 C99 121(2) . . ?
C103 C104 H104 119.3 . . ?
C99 C104 H104 119.3 . . ?
O302 Cl1 O301 110.7(11) . . ?
O302 Cl1 O304 109.3(10) . . ?
O301 Cl1 O304 108.7(9) . . ?
O302 Cl1 O303 110.2(10) . . ?
O301 Cl1 O303 110.4(13) . . ?
O304 Cl1 O303 107.3(12) . . ?
O311 Cl3 O312 110.7(19) . . ?
O311 Cl3 O309 106.9(19) . . ?
O312 Cl3 O309 103(2) . . ?
O311 Cl3 O308 115.1(13) . . ?
O312 Cl3 O308 109.4(15) . . ?
O309 Cl3 O308 110.7(15) . . ?
C201 O200 H200 104(2) . . ?
O200 C201 C202 114(2) . . ?
O200 C201 H21A 108.7 . . ?
C202 C201 H21A 108.7 . . ?
O200 C201 H21B 108.7 . . ?
C202 C201 H21B 108.7 . . ?
H21A C201 H21B 107.6 . . ?
C201 C202 H22C 109.5 . . ?
C201 C202 H22A 109.5 . . ?
H22C C202 H22A 109.5 . . ?
C201 C202 H22B 109.5 . . ?
H22C C202 H22B 109.5 . . ?
H22A C202 H22B 109.5 . . ?
C204 O203 H203 104(5) . . ?
O203 C204 C205 112(3) . . ?
O203 C204 H24B 109.2 . . ?
C205 C204 H24B 109.2 . . ?
O203 C204 H24A 109.2 . . ?
C205 C204 H24A 109.2 . . ?
H24B C204 H24A 107.9 . . ?
C204 C205 H25C 109.5 . . ?
C204 C205 H25A 109.5 . . ?
H25C C205 H25A 109.5 . . ?
C204 C205 H25B 109.5 . . ?
H25C C205 H25B 109.5 . . ?
H25A C205 H25B 109.5 . . ?
C207 O206 H206 105(6) . . ?
O206 C207 C208 111(3) . . ?
O206 C207 H27B 109.4 . . ?
C208 C207 H27B 109.4 . . ?
O206 C207 H27A 109.4 . . ?
C208 C207 H27A 109.4 . . ?
H27B C207 H27A 108.0 . . ?
C207 C208 H28C 109.5 . . ?
C207 C208 H28A 109.5 . . ?
H28C C208 H28A 109.5 . . ?
C207 C208 H28B 109.5 . . ?
H28C C208 H28B 109.5 . . ?
H28A C208 H28B 109.5 . . ?
C207 C208 H209 73(2) . . ?
H28C C208 H209 174.3 . . ?
H28A C208 H209 74.0 . . ?
H28B C208 H209 64.9 . . ?
C210 O209 H209 100(2) . . ?
O209 C210 C211 110(2) . . ?
O209 C210 H31A 109.6 . . ?
C211 C210 H31A 109.6 . . ?
O209 C210 H31B 109.6 . . ?
C211 C210 H31B 109.6 . . ?
H31A C210 H31B 108.1 . . ?
O308 Cl2 O306 110.6(13) . . ?
O308 Cl2 O310 108.6(12) . . ?
O306 Cl2 O310 109.7(16) . . ?
O308 Cl2 O307 103.0(13) . . ?
O306 Cl2 O307 113.8(16) . . ?
O310 Cl2 O307 110.8(15) . . ?
Cl2 O308 Cl3 25.2(4) . . ?

loop_
_geom_bond_atom_site_label_1
_geom_bond_atom_site_label_2
_geom_bond_distance
_geom_bond_site_symmetry_2
_geom_bond_publ_flag
Cd1 S4 2.560(3) . ?
Cd1 S1 2.569(4) . ?
Cd1 S3 2.570(4) . ?
Cd1 S2 2.573(4) . ?
Cd1 Pt1 3.0639(12) . ?
Cd1 Pt3 3.0699(13) . ?
Cd1 Pt2 3.1367(14) . ?
Cd1 Pt4 3.2501(13) . ?
Pt1 S3 2.339(4) . ?
Pt1 As3 2.3436(15) . ?
Pt1 S4 2.349(3) . ?
Pt1 As4 2.3555(16) . ?
Pt1 Pt4 3.1549(11) . ?
Pt2 S1 2.338(4) . ?
Pt2 As6 2.3546(17) . ?
Pt2 As5 2.3561(17) . ?
Pt2 S2 2.357(4) . ?
Pt3 S2 2.346(4) . ?
Pt3 S1 2.349(4) . ?
Pt3 As8 2.358(2) . ?
Pt3 As7 2.360(2) . ?
Pt4 S3 2.337(4) . ?
Pt4 As1 2.3469(16) . ?
Pt4 S4 2.352(3) . ?
Pt4 As2 2.3570(17) . ?
As1 C15 1.922(17) . ?
As1 C9 1.944(18) . ?
As1 C5 1.949(16) . ?
As2 C21 1.910(16) . ?
As2 C6 1.914(17) . ?
As2 C27 1.924(18) . ?
As3 C39 1.927(15) . ?
As3 C33 1.939(15) . ?
As3 C7 1.968(14) . ?
As4 C51 1.917(17) . ?
As4 C45 1.942(15) . ?
As4 C8 1.952(16) . ?
As5 C63 1.920(15) . ?
As5 C57 1.925(16) . ?
As5 C1 1.929(17) . ?
As6 C69 1.901(17) . ?
As6 C75 1.966(16) . ?
As6 C2 1.984(17) . ?
As7 C81 1.913(16) . ?
As7 C87 1.93(3) . ?
As7 C4 1.96(2) . ?
As8 C93 1.921(18) . ?
As8 C99 1.952(19) . ?
As8 C3 2.00(2) . ?
C1 C2 1.47(2) . ?
C1 H1A 0.9700 . ?
C1 H1B 0.9700 . ?
C2 H2A 0.9700 . ?
C2 H2B 0.9700 . ?
C3 C4 1.39(3) . ?
C3 H3A 0.9700 . ?
C3 H3B 0.9700 . ?
C4 H4A 0.9700 . ?
C4 H4B 0.9700 . ?
C5 C6 1.51(2) . ?
C5 H5A 0.9700 . ?
C5 H5B 0.9700 . ?
C6 H6A 0.9700 . ?
C6 H6B 0.9700 . ?
C7 C8 1.51(2) . ?
C7 H7A 0.9700 . ?
C7 H7B 0.9700 . ?
C8 H8A 0.9700 . ?
C8 H8B 0.9700 . ?
C9 C14 1.30(2) . ?
C9 C10 1.36(3) . ?
C10 C11 1.45(4) . ?
C10 H10 0.9300 . ?
C11 C12 1.34(4) . ?
C11 H11 0.9300 . ?
C12 C13 1.32(3) . ?
C12 H12 0.9300 . ?
C13 C14 1.38(3) . ?
C13 H13 0.9300 . ?
C14 H14 0.9300 . ?
C15 C20 1.39(2) . ?
C15 C16 1.43(2) . ?
C16 C17 1.39(3) . ?
C16 H16 0.9300 . ?
C17 C18 1.32(3) . ?
C17 H17 0.9300 . ?
C18 C19 1.41(3) . ?
C18 H18 0.9300 . ?
C19 C20 1.37(3) . ?
C19 H19 0.9300 . ?
C20 H20 0.9300 . ?
C21 C22 1.39(2) . ?
C21 C26 1.40(3) . ?
C22 C23 1.41(3) . ?
C22 H22 0.9300 . ?
C23 C24 1.34(3) . ?
C23 H23 0.9300 . ?
C24 C25 1.33(3) . ?
C24 H24 0.9300 . ?
C25 C26 1.42(3) . ?
C25 H25 0.9300 . ?
C26 H26 0.9300 . ?
C27 C32 1.36(2) . ?
C27 C28 1.42(3) . ?
C28 C29 1.44(3) . ?
C28 H28 0.9300 . ?
C29 C30 1.37(3) . ?
C29 H29 0.9300 . ?
C30 C31 1.36(3) . ?
C30 H30 0.9300 . ?
C31 C32 1.38(3) . ?
C31 H31 0.9300 . ?
C32 H32 0.9300 . ?
C33 C34 1.31(2) . ?
C33 C38 1.39(2) . ?
C34 C35 1.39(3) . ?
C34 H34 0.9300 . ?
C35 C36 1.34(3) . ?
C35 H35 0.9300 . ?
C36 C37 1.36(3) . ?
C36 H36 0.9300 . ?
C37 C38 1.41(2) . ?
C37 H37 0.9300 . ?
C38 H38 0.9300 . ?
C39 C44 1.37(2) . ?
C39 C40 1.39(2) . ?
C40 C41 1.36(3) . ?
C40 H40 0.9300 . ?
C41 C42 1.37(3) . ?
C41 H41 0.9300 . ?
C42 C43 1.38(3) . ?
C42 H42 0.9300 . ?
C43 C44 1.37(3) . ?
C43 H43 0.9300 . ?
C44 H44 0.9300 . ?
C45 C46 1.38(2) . ?
C45 C50 1.42(2) . ?
C46 C47 1.40(2) . ?
C46 H46 0.9300 . ?
C47 C48 1.39(2) . ?
C47 H47 0.9300 . ?
C48 C49 1.37(2) . ?
C48 H48 0.9300 . ?
C49 C50 1.37(2) . ?
C49 H49 0.9300 . ?
C50 H50 0.9300 . ?
C51 C52 1.36(3) . ?
C51 C56 1.38(3) . ?
C52 C53 1.38(3) . ?
C52 H52 0.9300 . ?
C53 C54 1.33(3) . ?
C53 H53 0.9300 . ?
C54 C55 1.34(3) . ?
C54 H54 0.9300 . ?
C55 C56 1.42(3) . ?
C55 H55 0.9300 . ?
C56 H56 0.9300 . ?
C57 C58 1.37(2) . ?
C57 C62 1.39(2) . ?
C58 C59 1.40(3) . ?
C58 H58 0.9300 . ?
C59 C60 1.34(3) . ?
C59 H59 0.9300 . ?
C60 C61 1.38(3) . ?
C60 H60 0.9300 . ?
C61 C62 1.38(3) . ?
C61 H61 0.9300 . ?
C62 H62 0.9300 . ?
C63 C68 1.38(2) . ?
C63 C64 1.39(2) . ?
C64 C65 1.42(3) . ?
C64 H64 0.9300 . ?
C65 C66 1.36(2) . ?
C65 H65 0.9300 . ?
C66 C67 1.35(2) . ?
C66 H66 0.9300 . ?
C67 C68 1.40(2) . ?
C67 H67 0.9300 . ?
C68 H68 0.9300 . ?
C69 C74 1.37(3) . ?
C69 C70 1.43(2) . ?
C70 C71 1.36(2) . ?
C70 H70 0.9300 . ?
C71 C72 1.34(3) . ?
C71 H71 0.9300 . ?
C72 C73 1.42(3) . ?
C72 H72 0.9300 . ?
C73 C74 1.39(3) . ?
C73 H73 0.9300 . ?
C74 H74 0.9300 . ?
C75 C76 1.35(2) . ?
C75 C80 1.38(2) . ?
C76 C77 1.40(3) . ?
C76 H76 0.9300 . ?
C77 C78 1.38(3) . ?
C77 H77 0.9300 . ?
C78 C79 1.33(2) . ?
C78 H78 0.9300 . ?
C79 C80 1.40(2) . ?
C79 H79 0.9300 . ?
C80 H80 0.9300 . ?
C81 C82 1.37(3) . ?
C81 C86 1.38(2) . ?
C82 C83 1.37(3) . ?
C82 H82 0.9300 . ?
C83 C84 1.36(3) . ?
C83 H83 0.9300 . ?
C84 C85 1.34(3) . ?
C84 H84 0.9300 . ?
C85 C86 1.39(3) . ?
C85 H85 0.9300 . ?
C86 H86 0.9300 . ?
C87 C92 1.31(4) . ?
C87 C88 1.48(4) . ?
C88 C89 1.43(4) . ?
C88 H88 0.9300 . ?
C89 C90 1.54(5) . ?
C89 H89 0.9300 . ?
C90 C91 1.25(4) . ?
C90 H90 0.9300 . ?
C91 C92 1.43(4) . ?
C91 H91 0.9300 . ?
C92 H92 0.9300 . ?
C93 C98 1.39(2) . ?
C93 C94 1.41(3) . ?
C94 C95 1.41(3) . ?
C94 H94 0.9300 . ?
C95 C96 1.37(3) . ?
C95 H95 0.9300 . ?
C96 C97 1.38(3) . ?
C96 H96 0.9300 . ?
C97 C98 1.36(3) . ?
C97 H97 0.9300 . ?
C98 H98 0.9300 . ?
C99 C104 1.35(3) . ?
C99 C100 1.41(4) . ?
C100 C101 1.41(4) . ?
C100 H100 0.9300 . ?
C101 C102 1.31(4) . ?
C101 H101 0.9300 . ?
C102 C103 1.36(3) . ?
C102 H102 0.9300 . ?
C103 C104 1.35(3) . ?
C103 H103 0.9300 . ?
C104 H104 0.9300 . ?
Cl1 O302 1.411(14) . ?
Cl1 O301 1.415(18) . ?
Cl1 O304 1.429(14) . ?
Cl1 O303 1.441(17) . ?
Cl3 O311 1.38(3) . ?
Cl3 O312 1.42(3) . ?
Cl3 O309 1.45(4) . ?
Cl3 O308 1.502(14) . ?
O200 C201 1.392(17) . ?
O200 H200 0.88(2) . ?
C201 C202 1.41(3) . ?
C201 H21A 0.9700 . ?
C201 H21B 0.9700 . ?
C202 H22C 0.9600 . ?
C202 H22A 0.9600 . ?
C202 H22B 0.9600 . ?
O203 C204 1.394(19) . ?
O203 H203 0.81(5) . ?
C204 C205 1.41(3) . ?
C204 H24B 0.9700 . ?
C204 H24A 0.9700 . ?
C205 H25C 0.9600 . ?
C205 H25A 0.9600 . ?
C205 H25B 0.9600 . ?
O206 C207 1.392(19) . ?
O206 H206 0.81(9) . ?
C207 C208 1.42(3) . ?
C207 H27B 0.9700 . ?
C207 H27A 0.9700 . ?
C208 H28C 0.9600 . ?
C208 H28A 0.9600 . ?
C208 H28B 0.9600 . ?
C208 H209 1.54(4) . ?
O209 C210 1.383(3) . ?
O209 H209 0.86(4) . ?
C210 C211 1.41(3) . ?
C210 H31A 0.9700 . ?
C210 H31B 0.9700 . ?
C211 H32B 0.9600 . ?
C211 H32A 0.9600 . ?
C211 H32C 0.9600 . ?
Cl2 O308 1.380(14) . ?
Cl2 O306 1.43(3) . ?
Cl2 O310 1.46(3) . ?
Cl2 O307 1.58(3) . ?
O401 O401 1.49(8) 2 ?

loop_
_geom_hbond_atom_site_label_D
_geom_hbond_atom_site_label_H
_geom_hbond_atom_site_label_A
_geom_hbond_distance_DH
_geom_hbond_distance_HA
_geom_hbond_distance_DA
_geom_hbond_angle_DHA
_geom_hbond_site_symmetry_A
O200 H200 O304 0.88 2.098 2.95(3) 163.1 .
O209 H209 O303 0.86 1.985 2.83(5) 170.0 1_545

loop_
_geom_torsion_atom_site_label_1
_geom_torsion_atom_site_label_2
_geom_torsion_atom_site_label_3
_geom_torsion_atom_site_label_4
_geom_torsion
_geom_torsion_site_symmetry_1
_geom_torsion_site_symmetry_2
_geom_torsion_site_symmetry_3
_geom_torsion_site_symmetry_4
_geom_torsion_publ_flag
S4 Cd1 Pt1 S3 -111.29(15) . . . . ?
S1 Cd1 Pt1 S3 26.6(2) . . . . ?
S2 Cd1 Pt1 S3 145.15(15) . . . . ?
Pt3 Cd1 Pt1 S3 89.10(12) . . . . ?
Pt2 Cd1 Pt1 S3 -170.28(16) . . . . ?
Pt4 Cd1 Pt1 S3 -55.41(11) . . . . ?
S4 Cd1 Pt1 As3 68.26(11) . . . . ?
S1 Cd1 Pt1 As3 -153.9(2) . . . . ?
S3 Cd1 Pt1 As3 179.54(12) . . . . ?
S2 Cd1 Pt1 As3 -35.30(12) . . . . ?
Pt3 Cd1 Pt1 As3 -91.36(7) . . . . ?
Pt2 Cd1 Pt1 As3 9.26(12) . . . . ?
Pt4 Cd1 Pt1 As3 124.13(5) . . . . ?
S1 Cd1 Pt1 S4 137.9(3) . . . . ?
S3 Cd1 Pt1 S4 111.29(15) . . . . ?
S2 Cd1 Pt1 S4 -103.56(14) . . . . ?
Pt3 Cd1 Pt1 S4 -159.61(11) . . . . ?
Pt2 Cd1 Pt1 S4 -59.00(14) . . . . ?
Pt4 Cd1 Pt1 S4 55.88(10) . . . . ?
S4 Cd1 Pt1 As4 -176.93(12) . . . . ?
S1 Cd1 Pt1 As4 -39.1(2) . . . . ?
S3 Cd1 Pt1 As4 -65.65(13) . . . . ?
S2 Cd1 Pt1 As4 79.51(12) . . . . ?
Pt3 Cd1 Pt1 As4 23.45(8) . . . . ?
Pt2 Cd1 Pt1 As4 124.07(10) . . . . ?
Pt4 Cd1 Pt1 As4 -121.06(6) . . . . ?
S4 Cd1 Pt1 Pt4 -55.88(10) . . . . ?
S1 Cd1 Pt1 Pt4 82.0(2) . . . . ?
S3 Cd1 Pt1 Pt4 55.41(11) . . . . ?
S2 Cd1 Pt1 Pt4 -159.44(11) . . . . ?
Pt3 Cd1 Pt1 Pt4 144.51(5) . . . . ?
Pt2 Cd1 Pt1 Pt4 -114.87(10) . . . . ?
S4 Cd1 Pt2 S1 143.30(15) . . . . ?
S3 Cd1 Pt2 S1 26.7(2) . . . . ?
S2 Cd1 Pt2 S1 -113.04(16) . . . . ?
Pt1 Cd1 Pt2 S1 -170.90(15) . . . . ?
Pt3 Cd1 Pt2 S1 -56.57(11) . . . . ?
Pt4 Cd1 Pt2 S1 89.91(12) . . . . ?
S4 Cd1 Pt2 As6 -32.61(11) . . . . ?
S1 Cd1 Pt2 As6 -175.91(12) . . . . ?
S3 Cd1 Pt2 As6 -149.2(2) . . . . ?
S2 Cd1 Pt2 As6 71.05(13) . . . . ?
Pt1 Cd1 Pt2 As6 13.19(13) . . . . ?
Pt3 Cd1 Pt2 As6 127.52(6) . . . . ?
Pt4 Cd1 Pt2 As6 -86.00(7) . . . . ?
S4 Cd1 Pt2 As5 79.17(11) . . . . ?
S1 Cd1 Pt2 As5 -64.12(12) . . . . ?
S3 Cd1 Pt2 As5 -37.4(2) . . . . ?
S2 Cd1 Pt2 As5 -177.16(13) . . . . ?
Pt1 Cd1 Pt2 As5 124.98(10) . . . . ?
Pt3 Cd1 Pt2 As5 -120.69(6) . . . . ?
Pt4 Cd1 Pt2 As5 25.79(8) . . . . ?
S4 Cd1 Pt2 S2 -103.67(15) . . . . ?
S1 Cd1 Pt2 S2 113.04(16) . . . . ?
S3 Cd1 Pt2 S2 139.7(3) . . . . ?
Pt1 Cd1 Pt2 S2 -57.86(15) . . . . ?
Pt3 Cd1 Pt2 S2 56.47(12) . . . . ?
Pt4 Cd1 Pt2 S2 -157.05(13) . . . . ?
S4 Cd1 Pt3 S2 38.9(3) . . . . ?
S1 Cd1 Pt3 S2 -110.67(15) . . . . ?
S3 Cd1 Pt3 S2 150.71(14) . . . . ?
Pt1 Cd1 Pt3 S2 97.68(11) . . . . ?
Pt2 Cd1 Pt3 S2 -55.61(10) . . . . ?
Pt4 Cd1 Pt3 S2 -174.76(14) . . . . ?
S4 Cd1 Pt3 S1 149.6(3) . . . . ?
S3 Cd1 Pt3 S1 -98.62(15) . . . . ?
S2 Cd1 Pt3 S1 110.67(15) . . . . ?
Pt1 Cd1 Pt3 S1 -151.65(12) . . . . ?
Pt2 Cd1 Pt3 S1 55.05(11) . . . . ?
Pt4 Cd1 Pt3 S1 -64.09(13) . . . . ?
S4 Cd1 Pt3 As8 -141.5(3) . . . . ?
S1 Cd1 Pt3 As8 68.87(13) . . . . ?
S3 Cd1 Pt3 As8 -29.75(11) . . . . ?
S2 Cd1 Pt3 As8 179.54(12) . . . . ?
Pt1 Cd1 Pt3 As8 -82.78(8) . . . . ?
Pt2 Cd1 Pt3 As8 123.92(6) . . . . ?
Pt4 Cd1 Pt3 As8 4.78(11) . . . . ?
S4 Cd1 Pt3 As7 -29.7(3) . . . . ?
S1 Cd1 Pt3 As7 -179.25(14) . . . . ?
S3 Cd1 Pt3 As7 82.12(12) . . . . ?
S2 Cd1 Pt3 As7 -68.59(13) . . . . ?
Pt1 Cd1 Pt3 As7 29.09(10) . . . . ?
Pt2 Cd1 Pt3 As7 -124.20(8) . . . . ?
Pt4 Cd1 Pt3 As7 116.66(10) . . . . ?
As3 Pt1 Pt4 S3 -176.34(13) . . . . ?
S4 Pt1 Pt4 S3 -131.15(16) . . . . ?
As4 Pt1 Pt4 S3 54.12(12) . . . . ?
Cd1 Pt1 Pt4 S3 -65.82(12) . . . . ?
S3 Pt1 Pt4 As1 -42.10(13) . . . . ?
As3 Pt1 Pt4 As1 141.56(7) . . . . ?
S4 Pt1 Pt4 As1 -173.25(12) . . . . ?
As4 Pt1 Pt4 As1 12.02(8) . . . . ?
Cd1 Pt1 Pt4 As1 -107.92(6) . . . . ?
S3 Pt1 Pt4 S4 131.15(16) . . . . ?
As3 Pt1 Pt4 S4 -45.19(12) . . . . ?
As4 Pt1 Pt4 S4 -174.73(12) . . . . ?
Cd1 Pt1 Pt4 S4 65.33(11) . . . . ?
S3 Pt1 Pt4 As2 -170.38(13) . . . . ?
As3 Pt1 Pt4 As2 13.27(8) . . . . ?
S4 Pt1 Pt4 As2 58.47(12) . . . . ?
As4 Pt1 Pt4 As2 -116.26(7) . . . . ?
Cd1 Pt1 Pt4 As2 123.80(6) . . . . ?
S3 Pt1 Pt4 Cd1 65.82(12) . . . . ?
As3 Pt1 Pt4 Cd1 -110.53(6) . . . . ?
S4 Pt1 Pt4 Cd1 -65.33(11) . . . . ?
As4 Pt1 Pt4 Cd1 119.94(6) . . . . ?
S4 Cd1 Pt4 S3 118.67(15) . . . . ?
S1 Cd1 Pt4 S3 -95.13(15) . . . . ?
S2 Cd1 Pt4 S3 144.8(3) . . . . ?
Pt1 Cd1 Pt4 S3 59.15(11) . . . . ?
Pt3 Cd1 Pt4 S3 -47.72(13) . . . . ?
Pt2 Cd1 Pt4 S3 -148.65(12) . . . . ?
S4 Cd1 Pt4 As1 -178.26(12) . . . . ?
S1 Cd1 Pt4 As1 -32.07(11) . . . . ?
S3 Cd1 Pt4 As1 63.06(12) . . . . ?
S2 Cd1 Pt4 As1 -152.1(3) . . . . ?
Pt1 Cd1 Pt4 As1 122.22(6) . . . . ?
Pt3 Cd1 Pt4 As1 15.34(11) . . . . ?
Pt2 Cd1 Pt4 As1 -85.58(7) . . . . ?
S1 Cd1 Pt4 S4 146.19(14) . . . . ?
S3 Cd1 Pt4 S4 -118.67(15) . . . . ?
S2 Cd1 Pt4 S4 26.1(3) . . . . ?
Pt1 Cd1 Pt4 S4 -59.52(10) . . . . ?
Pt3 Cd1 Pt4 S4 -166.40(14) . . . . ?
Pt2 Cd1 Pt4 S4 92.68(11) . . . . ?
S4 Cd1 Pt4 As2 -55.84(12) . . . . ?
S1 Cd1 Pt4 As2 90.35(11) . . . . ?
S3 Cd1 Pt4 As2 -174.52(13) . . . . ?
S2 Cd1 Pt4 As2 -29.7(3) . . . . ?
Pt1 Cd1 Pt4 As2 -115.37(7) . . . . ?
Pt3 Cd1 Pt4 As2 137.76(9) . . . . ?
Pt2 Cd1 Pt4 As2 36.84(9) . . . . ?
S4 Cd1 Pt4 Pt1 59.52(10) . . . . ?
S1 Cd1 Pt4 Pt1 -154.29(10) . . . . ?
S3 Cd1 Pt4 Pt1 -59.15(11) . . . . ?
S2 Cd1 Pt4 Pt1 85.7(3) . . . . ?
Pt3 Cd1 Pt4 Pt1 -106.87(8) . . . . ?
Pt2 Cd1 Pt4 Pt1 152.20(5) . . . . ?
S3 Pt4 As1 C15 83.2(6) . . . . ?
S4 Pt4 As1 C15 22.9(12) . . . . ?
As2 Pt4 As1 C15 -104.4(5) . . . . ?
Pt1 Pt4 As1 C15 112.9(5) . . . . ?
Cd1 Pt4 As1 C15 38.7(5) . . . . ?
S3 Pt4 As1 C9 -37.2(6) . . . . ?
S4 Pt4 As1 C9 -97.5(12) . . . . ?
As2 Pt4 As1 C9 135.2(6) . . . . ?
Pt1 Pt4 As1 C9 -7.5(6) . . . . ?
Cd1 Pt4 As1 C9 -81.7(6) . . . . ?
S3 Pt4 As1 C5 -159.7(5) . . . . ?
S4 Pt4 As1 C5 140.0(12) . . . . ?
As2 Pt4 As1 C5 12.7(5) . . . . ?
Pt1 Pt4 As1 C5 -130.0(5) . . . . ?
Cd1 Pt4 As1 C5 155.8(5) . . . . ?
S3 Pt4 As2 C21 -25.2(9) . . . . ?
As1 Pt4 As2 C21 -103.6(5) . . . . ?
S4 Pt4 As2 C21 80.4(5) . . . . ?
Pt1 Pt4 As2 C21 40.8(5) . . . . ?
Cd1 Pt4 As2 C21 121.1(5) . . . . ?
S3 Pt4 As2 C6 86.4(9) . . . . ?
As1 Pt4 As2 C6 8.0(5) . . . . ?
S4 Pt4 As2 C6 -168.0(5) . . . . ?
Pt1 Pt4 As2 C6 152.4(5) . . . . ?
Cd1 Pt4 As2 C6 -127.3(5) . . . . ?
S3 Pt4 As2 C27 -153.8(9) . . . . ?
As1 Pt4 As2 C27 127.8(6) . . . . ?
S4 Pt4 As2 C27 -48.2(6) . . . . ?
Pt1 Pt4 As2 C27 -87.7(6) . . . . ?
Cd1 Pt4 As2 C27 -7.5(6) . . . . ?
S3 Pt1 As3 C39 42(2) . . . . ?
S4 Pt1 As3 C39 83.2(5) . . . . ?
As4 Pt1 As3 C39 -101.3(5) . . . . ?
Cd1 Pt1 As3 C39 33.9(5) . . . . ?
Pt4 Pt1 As3 C39 115.0(5) . . . . ?
S3 Pt1 As3 C33 -80(2) . . . . ?
S4 Pt1 As3 C33 -38.1(5) . . . . ?
As4 Pt1 As3 C33 137.4(5) . . . . ?
Cd1 Pt1 As3 C33 -87.4(5) . . . . ?
Pt4 Pt1 As3 C33 -6.3(5) . . . . ?
S3 Pt1 As3 C7 158(2) . . . . ?
S4 Pt1 As3 C7 -160.1(5) . . . . ?
As4 Pt1 As3 C7 15.4(5) . . . . ?
Cd1 Pt1 As3 C7 150.6(5) . . . . ?
Pt4 Pt1 As3 C7 -128.3(5) . . . . ?
S3 Pt1 As4 C51 -50.0(6) . . . . ?
As3 Pt1 As4 C51 128.3(6) . . . . ?
S4 Pt1 As4 C51 -147.6(13) . . . . ?
Cd1 Pt1 As4 C51 -1.5(6) . . . . ?
Pt4 Pt1 As4 C51 -86.9(6) . . . . ?
S3 Pt1 As4 C45 74.1(5) . . . . ?
As3 Pt1 As4 C45 -107.6(5) . . . . ?
S4 Pt1 As4 C45 -23.5(13) . . . . ?
Cd1 Pt1 As4 C45 122.6(5) . . . . ?
Pt4 Pt1 As4 C45 37.2(5) . . . . ?
S3 Pt1 As4 C8 -172.2(5) . . . . ?
As3 Pt1 As4 C8 6.1(5) . . . . ?
S4 Pt1 As4 C8 90.2(13) . . . . ?
Cd1 Pt1 As4 C8 -123.7(5) . . . . ?
Pt4 Pt1 As4 C8 150.9(5) . . . . ?
S1 Pt2 As5 C63 70.5(5) . . . . ?
As6 Pt2 As5 C63 -112.7(5) . . . . ?
S2 Pt2 As5 C63 80.2(15) . . . . ?
Cd1 Pt2 As5 C63 116.9(5) . . . . ?
S1 Pt2 As5 C57 -52.6(6) . . . . ?
As6 Pt2 As5 C57 124.2(5) . . . . ?
S2 Pt2 As5 C57 -42.9(16) . . . . ?
Cd1 Pt2 As5 C57 -6.2(6) . . . . ?
S1 Pt2 As5 C1 -166.6(5) . . . . ?
As6 Pt2 As5 C1 10.2(5) . . . . ?
S2 Pt2 As5 C1 -156.9(15) . . . . ?
Cd1 Pt2 As5 C1 -120.2(5) . . . . ?
S1 Pt2 As6 C69 -44.3(17) . . . . ?
As5 Pt2 As6 C69 -106.7(6) . . . . ?
S2 Pt2 As6 C69 72.5(6) . . . . ?
Cd1 Pt2 As6 C69 22.3(6) . . . . ?
S1 Pt2 As6 C75 -168.1(17) . . . . ?
As5 Pt2 As6 C75 129.5(6) . . . . ?
S2 Pt2 As6 C75 -51.3(6) . . . . ?
Cd1 Pt2 As6 C75 -101.5(6) . . . . ?
S1 Pt2 As6 C2 70.7(17) . . . . ?
As5 Pt2 As6 C2 8.4(5) . . . . ?
S2 Pt2 As6 C2 -172.5(5) . . . . ?
Cd1 Pt2 As6 C2 137.4(5) . . . . ?
S2 Pt3 As7 C81 -66.3(6) . . . . ?
S1 Pt3 As7 C81 -180(100) . . . . ?
As8 Pt3 As7 C81 112.0(6) . . . . ?
Cd1 Pt3 As7 C81 -16.4(6) . . . . ?
S2 Pt3 As7 C87 61.1(9) . . . . ?
S1 Pt3 As7 C87 -52(3) . . . . ?
As8 Pt3 As7 C87 -120.6(9) . . . . ?
Cd1 Pt3 As7 C87 111.0(9) . . . . ?
S2 Pt3 As7 C4 173.4(7) . . . . ?
S1 Pt3 As7 C4 60(3) . . . . ?
As8 Pt3 As7 C4 -8.2(7) . . . . ?
Cd1 Pt3 As7 C4 -136.6(7) . . . . ?
S2 Pt3 As8 C93 -117(2) . . . . ?
S1 Pt3 As8 C93 -76.1(6) . . . . ?
As7 Pt3 As8 C93 101.9(6) . . . . ?
Cd1 Pt3 As8 C93 -125.8(6) . . . . ?
S2 Pt3 As8 C99 10(2) . . . . ?
S1 Pt3 As8 C99 51.6(6) . . . . ?
As7 Pt3 As8 C99 -130.4(6) . . . . ?
Cd1 Pt3 As8 C99 1.9(6) . . . . ?
S2 Pt3 As8 C3 127(2) . . . . ?
S1 Pt3 As8 C3 168.5(8) . . . . ?
As7 Pt3 As8 C3 -13.5(8) . . . . ?
Cd1 Pt3 As8 C3 118.8(8) . . . . ?
As6 Pt2 S1 Pt3 146.3(15) . . . . ?
As5 Pt2 S1 Pt3 -151.52(9) . . . . ?
S2 Pt2 S1 Pt3 29.13(11) . . . . ?
Cd1 Pt2 S1 Pt3 77.24(10) . . . . ?
As6 Pt2 S1 Cd1 69.0(16) . . . . ?
As5 Pt2 S1 Cd1 131.24(8) . . . . ?
S2 Pt2 S1 Cd1 -48.11(11) . . . . ?
S2 Pt3 S1 Pt2 -29.28(11) . . . . ?
As8 Pt3 S1 Pt2 152.44(9) . . . . ?
As7 Pt3 S1 Pt2 84(3) . . . . ?
Cd1 Pt3 S1 Pt2 -79.47(10) . . . . ?
S2 Pt3 S1 Cd1 50.19(11) . . . . ?
As8 Pt3 S1 Cd1 -128.09(8) . . . . ?
As7 Pt3 S1 Cd1 164(3) . . . . ?
S4 Cd1 S1 Pt2 -73.4(2) . . . . ?
S3 Cd1 S1 Pt2 -168.52(11) . . . . ?
S2 Cd1 S1 Pt2 44.47(11) . . . . ?
Pt1 Cd1 S1 Pt2 170.68(16) . . . . ?
Pt3 Cd1 S1 Pt2 90.49(11) . . . . ?
Pt4 Cd1 S1 Pt2 -119.26(8) . . . . ?
S4 Cd1 S1 Pt3 -163.94(17) . . . . ?
S3 Cd1 S1 Pt3 100.99(12) . . . . ?
S2 Cd1 S1 Pt3 -46.01(11) . . . . ?
Pt1 Cd1 S1 Pt3 80.2(2) . . . . ?
Pt2 Cd1 S1 Pt3 -90.49(11) . . . . ?
Pt4 Cd1 S1 Pt3 150.25(6) . . . . ?
S1 Pt3 S2 Pt2 29.03(11) . . . . ?
As8 Pt3 S2 Pt2 70(2) . . . . ?
As7 Pt3 S2 Pt2 -149.02(9) . . . . ?
Cd1 Pt3 S2 Pt2 79.11(10) . . . . ?
S1 Pt3 S2 Cd1 -50.09(10) . . . . ?
As8 Pt3 S2 Cd1 -9(2) . . . . ?
As7 Pt3 S2 Cd1 131.87(8) . . . . ?
S1 Pt2 S2 Pt3 -29.17(11) . . . . ?
As6 Pt2 S2 Pt3 154.05(8) . . . . ?
As5 Pt2 S2 Pt3 -38.9(15) . . . . ?
Cd1 Pt2 S2 Pt3 -77.27(10) . . . . ?
S1 Pt2 S2 Cd1 48.10(11) . . . . ?
As6 Pt2 S2 Cd1 -128.69(8) . . . . ?
As5 Pt2 S2 Cd1 38.4(15) . . . . ?
S4 Cd1 S2 Pt3 -167.56(10) . . . . ?
S1 Cd1 S2 Pt3 46.08(10) . . . . ?
S3 Cd1 S2 Pt3 -59.3(2) . . . . ?
Pt1 Cd1 S2 Pt3 -112.70(8) . . . . ?
Pt2 Cd1 S2 Pt3 90.18(11) . . . . ?
Pt4 Cd1 S2 Pt3 171.6(2) . . . . ?
S4 Cd1 S2 Pt2 102.25(12) . . . . ?
S1 Cd1 S2 Pt2 -44.10(11) . . . . ?
S3 Cd1 S2 Pt2 -149.50(18) . . . . ?
Pt1 Cd1 S2 Pt2 157.12(6) . . . . ?
Pt3 Cd1 S2 Pt2 -90.18(11) . . . . ?
Pt4 Cd1 S2 Pt2 81.4(3) . . . . ?
As1 Pt4 S3 Pt1 150.28(8) . . . . ?
S4 Pt4 S3 Pt1 -34.08(11) . . . . ?
As2 Pt4 S3 Pt1 72.3(7) . . . . ?
Cd1 Pt4 S3 Pt1 -77.59(9) . . . . ?
As1 Pt4 S3 Cd1 -132.14(8) . . . . ?
S4 Pt4 S3 Cd1 43.51(10) . . . . ?
As2 Pt4 S3 Cd1 149.9(7) . . . . ?
Pt1 Pt4 S3 Cd1 77.59(9) . . . . ?
As3 Pt1 S3 Pt4 76(2) . . . . ?
S4 Pt1 S3 Pt4 34.13(11) . . . . ?
As4 Pt1 S3 Pt4 -141.41(8) . . . . ?
Cd1 Pt1 S3 Pt4 83.78(10) . . . . ?
As3 Pt1 S3 Cd1 -8(2) . . . . ?
S4 Pt1 S3 Cd1 -49.65(10) . . . . ?
As4 Pt1 S3 Cd1 134.81(7) . . . . ?
Pt4 Pt1 S3 Cd1 -83.78(10) . . . . ?
S4 Cd1 S3 Pt4 -40.48(10) . . . . ?
S1 Cd1 S3 Pt4 104.64(12) . . . . ?
S2 Cd1 S3 Pt4 -160.06(19) . . . . ?
Pt1 Cd1 S3 Pt4 -86.35(10) . . . . ?
Pt3 Cd1 S3 Pt4 156.46(6) . . . . ?
Pt2 Cd1 S3 Pt4 84.1(2) . . . . ?
S4 Cd1 S3 Pt1 45.87(10) . . . . ?
S1 Cd1 S3 Pt1 -169.02(10) . . . . ?
S2 Cd1 S3 Pt1 -73.7(2) . . . . ?
Pt3 Cd1 S3 Pt1 -117.19(7) . . . . ?
Pt2 Cd1 S3 Pt1 170.45(15) . . . . ?
Pt4 Cd1 S3 Pt1 86.35(10) . . . . ?
S3 Pt1 S4 Pt4 -33.92(11) . . . . ?
As3 Pt1 S4 Pt4 147.96(8) . . . . ?
As4 Pt1 S4 Pt4 64.1(12) . . . . ?
Cd1 Pt1 S4 Pt4 -83.83(9) . . . . ?
S3 Pt1 S4 Cd1 49.92(10) . . . . ?
As3 Pt1 S4 Cd1 -128.21(7) . . . . ?
As4 Pt1 S4 Cd1 148.0(12) . . . . ?
Pt4 Pt1 S4 Cd1 83.83(9) . . . . ?
S3 Pt4 S4 Pt1 33.95(11) . . . . ?
As1 Pt4 S4 Pt1 94.5(11) . . . . ?
As2 Pt4 S4 Pt1 -138.55(8) . . . . ?
Cd1 Pt4 S4 Pt1 77.68(9) . . . . ?
S3 Pt4 S4 Cd1 -43.74(11) . . . . ?
As1 Pt4 S4 Cd1 16.8(11) . . . . ?
As2 Pt4 S4 Cd1 143.77(7) . . . . ?
Pt1 Pt4 S4 Cd1 -77.68(9) . . . . ?
S1 Cd1 S4 Pt1 -151.28(18) . . . . ?
S3 Cd1 S4 Pt1 -45.60(10) . . . . ?
S2 Cd1 S4 Pt1 103.17(12) . . . . ?
Pt3 Cd1 S4 Pt1 71.4(3) . . . . ?
Pt2 Cd1 S4 Pt1 156.92(6) . . . . ?
Pt4 Cd1 S4 Pt1 -85.78(10) . . . . ?
S1 Cd1 S4 Pt4 -65.5(2) . . . . ?
S3 Cd1 S4 Pt4 40.18(11) . . . . ?
S2 Cd1 S4 Pt4 -171.06(10) . . . . ?
Pt1 Cd1 S4 Pt4 85.78(10) . . . . ?
Pt3 Cd1 S4 Pt4 157.2(2) . . . . ?
Pt2 Cd1 S4 Pt4 -117.30(8) . . . . ?
C63 As5 C1 C2 93.8(13) . . . . ?
C57 As5 C1 C2 -157.0(12) . . . . ?
Pt2 As5 C1 C2 -34.4(13) . . . . ?
As5 C1 C2 As6 42.7(15) . . . . ?
C69 As6 C2 C1 89.0(13) . . . . ?
C75 As6 C2 C1 -164.7(12) . . . . ?
Pt2 As6 C2 C1 -32.5(13) . . . . ?
C93 As8 C3 C4 -78.8(19) . . . . ?
C99 As8 C3 C4 168.2(17) . . . . ?
Pt3 As8 C3 C4 43.0(19) . . . . ?
As8 C3 C4 As7 -53(2) . . . . ?
C81 As7 C4 C3 -87.1(18) . . . . ?
C87 As7 C4 C3 163.2(19) . . . . ?
Pt3 As7 C4 C3 40.2(19) . . . . ?
C15 As1 C5 C6 83.4(12) . . . . ?
C9 As1 C5 C6 -165.0(11) . . . . ?
Pt4 As1 C5 C6 -37.0(12) . . . . ?
As1 C5 C6 As2 45.5(14) . . . . ?
C21 As2 C6 C5 82.8(13) . . . . ?
C27 As2 C6 C5 -164.8(12) . . . . ?
Pt4 As2 C6 C5 -34.8(13) . . . . ?
C39 As3 C7 C8 81.7(11) . . . . ?
C33 As3 C7 C8 -167.9(10) . . . . ?
Pt1 As3 C7 C8 -41.3(11) . . . . ?
As3 C7 C8 As4 47.7(12) . . . . ?
C51 As4 C8 C7 -165.6(11) . . . . ?
C45 As4 C8 C7 85.5(12) . . . . ?
Pt1 As4 C8 C7 -34.3(12) . . . . ?
C15 As1 C9 C14 -148.6(15) . . . . ?
C5 As1 C9 C14 98.3(16) . . . . ?
Pt4 As1 C9 C14 -24.5(17) . . . . ?
C15 As1 C9 C10 23(2) . . . . ?
C5 As1 C9 C10 -89.7(19) . . . . ?
Pt4 As1 C9 C10 147.6(17) . . . . ?
C14 C9 C10 C11 -4(4) . . . . ?
As1 C9 C10 C11 -176(2) . . . . ?
C9 C10 C11 C12 -3(4) . . . . ?
C10 C11 C12 C13 5(4) . . . . ?
C11 C12 C13 C14 0(4) . . . . ?
C10 C9 C14 C13 9(3) . . . . ?
As1 C9 C14 C13 -179.3(15) . . . . ?
C12 C13 C14 C9 -7(3) . . . . ?
C9 As1 C15 C20 91.0(14) . . . . ?
C5 As1 C15 C20 -154.9(13) . . . . ?
Pt4 As1 C15 C20 -36.7(15) . . . . ?
C9 As1 C15 C16 -86.5(15) . . . . ?
C5 As1 C15 C16 27.5(16) . . . . ?
Pt4 As1 C15 C16 145.8(13) . . . . ?
C20 C15 C16 C17 0(3) . . . . ?
As1 C15 C16 C17 177.5(14) . . . . ?
C15 C16 C17 C18 1(3) . . . . ?
C16 C17 C18 C19 -1(3) . . . . ?
C17 C18 C19 C20 0(3) . . . . ?
C18 C19 C20 C15 1(3) . . . . ?
C16 C15 C20 C19 -1(3) . . . . ?
As1 C15 C20 C19 -178.7(15) . . . . ?
C6 As2 C21 C22 -95.7(14) . . . . ?
C27 As2 C21 C22 154.5(14) . . . . ?
Pt4 As2 C21 C22 19.2(15) . . . . ?
C6 As2 C21 C26 81.6(16) . . . . ?
C27 As2 C21 C26 -28.2(17) . . . . ?
Pt4 As2 C21 C26 -163.5(14) . . . . ?
C26 C21 C22 C23 -2(3) . . . . ?
As2 C21 C22 C23 175.7(14) . . . . ?
C21 C22 C23 C24 4(3) . . . . ?
C22 C23 C24 C25 -4(3) . . . . ?
C23 C24 C25 C26 2(4) . . . . ?
C22 C21 C26 C25 0(3) . . . . ?
As2 C21 C26 C25 -177.7(14) . . . . ?
C24 C25 C26 C21 0(3) . . . . ?
C21 As2 C27 C32 -109.5(16) . . . . ?
C6 As2 C27 C32 142.1(15) . . . . ?
Pt4 As2 C27 C32 20.7(18) . . . . ?
C21 As2 C27 C28 75.6(17) . . . . ?
C6 As2 C27 C28 -32.8(17) . . . . ?
Pt4 As2 C27 C28 -154.2(14) . . . . ?
C32 C27 C28 C29 3(3) . . . . ?
As2 C27 C28 C29 177.9(17) . . . . ?
C27 C28 C29 C30 -6(4) . . . . ?
C28 C29 C30 C31 5(4) . . . . ?
C29 C30 C31 C32 -2(4) . . . . ?
C28 C27 C32 C31 0(3) . . . . ?
As2 C27 C32 C31 -174.7(16) . . . . ?
C30 C31 C32 C27 -1(3) . . . . ?
C39 As3 C33 C34 -171.4(14) . . . . ?
C7 As3 C33 C34 76.8(15) . . . . ?
Pt1 As3 C33 C34 -44.1(15) . . . . ?
C39 As3 C33 C38 5.3(14) . . . . ?
C7 As3 C33 C38 -106.5(13) . . . . ?
Pt1 As3 C33 C38 132.6(11) . . . . ?
C38 C33 C34 C35 2(3) . . . . ?
As3 C33 C34 C35 179.0(15) . . . . ?
C33 C34 C35 C36 -6(3) . . . . ?
C34 C35 C36 C37 7(3) . . . . ?
C35 C36 C37 C38 -4(3) . . . . ?
C34 C33 C38 C37 0(3) . . . . ?
As3 C33 C38 C37 -176.1(12) . . . . ?
C36 C37 C38 C33 0(3) . . . . ?
C33 As3 C39 C44 92.8(13) . . . . ?
C7 As3 C39 C44 -152.9(12) . . . . ?
Pt1 As3 C39 C44 -35.4(14) . . . . ?
C33 As3 C39 C40 -84.1(13) . . . . ?
C7 As3 C39 C40 30.2(14) . . . . ?
Pt1 As3 C39 C40 147.7(11) . . . . ?
C44 C39 C40 C41 1(2) . . . . ?
As3 C39 C40 C41 177.7(14) . . . . ?
C39 C40 C41 C42 1(3) . . . . ?
C40 C41 C42 C43 -1(3) . . . . ?
C41 C42 C43 C44 0(3) . . . . ?
C42 C43 C44 C39 1(3) . . . . ?
C40 C39 C44 C43 -2(3) . . . . ?
As3 C39 C44 C43 -178.9(14) . . . . ?
C51 As4 C45 C46 151.4(12) . . . . ?
C8 As4 C45 C46 -98.0(12) . . . . ?
Pt1 As4 C45 C46 18.1(13) . . . . ?
C51 As4 C45 C50 -31.8(14) . . . . ?
C8 As4 C45 C50 78.8(13) . . . . ?
Pt1 As4 C45 C50 -165.1(11) . . . . ?
C50 C45 C46 C47 1(2) . . . . ?
As4 C45 C46 C47 178.1(11) . . . . ?
C45 C46 C47 C48 -4(2) . . . . ?
C46 C47 C48 C49 4(3) . . . . ?
C47 C48 C49 C50 -2(3) . . . . ?
C48 C49 C50 C45 0(3) . . . . ?
C46 C45 C50 C49 1(2) . . . . ?
As4 C45 C50 C49 -176.1(13) . . . . ?
C45 As4 C51 C52 -82.4(16) . . . . ?
C8 As4 C51 C52 168.8(15) . . . . ?
Pt1 As4 C51 C52 45.8(17) . . . . ?
C45 As4 C51 C56 94.5(16) . . . . ?
C8 As4 C51 C56 -14.3(17) . . . . ?
Pt1 As4 C51 C56 -137.3(14) . . . . ?
C56 C51 C52 C53 5(3) . . . . ?
As4 C51 C52 C53 -178.3(16) . . . . ?
C51 C52 C53 C54 -3(3) . . . . ?
C52 C53 C54 C55 -1(3) . . . . ?
C53 C54 C55 C56 2(3) . . . . ?
C52 C51 C56 C55 -3(3) . . . . ?
As4 C51 C56 C55 179.8(16) . . . . ?
C54 C55 C56 C51 0(3) . . . . ?
C63 As5 C57 C58 -157.4(14) . . . . ?
C1 As5 C57 C58 89.8(15) . . . . ?
Pt2 As5 C57 C58 -27.4(16) . . . . ?
C63 As5 C57 C62 24.2(15) . . . . ?
C1 As5 C57 C62 -88.6(15) . . . . ?
Pt2 As5 C57 C62 154.3(12) . . . . ?
C62 C57 C58 C59 1(3) . . . . ?
As5 C57 C58 C59 -177.8(14) . . . . ?
C57 C58 C59 C60 -2(3) . . . . ?
C58 C59 C60 C61 2(3) . . . . ?
C59 C60 C61 C62 -1(3) . . . . ?
C60 C61 C62 C57 1(3) . . . . ?
C58 C57 C62 C61 0(3) . . . . ?
As5 C57 C62 C61 178.2(14) . . . . ?
C57 As5 C63 C68 -113.6(14) . . . . ?
C1 As5 C63 C68 -5.2(15) . . . . ?
Pt2 As5 C63 C68 117.4(12) . . . . ?
C57 As5 C63 C64 64.0(14) . . . . ?
C1 As5 C63 C64 172.4(13) . . . . ?
Pt2 As5 C63 C64 -64.9(14) . . . . ?
C68 C63 C64 C65 1(3) . . . . ?
As5 C63 C64 C65 -177.1(13) . . . . ?
C63 C64 C65 C66 -1(3) . . . . ?
C64 C65 C66 C67 0(3) . . . . ?
C65 C66 C67 C68 2(3) . . . . ?
C64 C63 C68 C67 1(2) . . . . ?
As5 C63 C68 C67 179.0(13) . . . . ?
C66 C67 C68 C63 -3(3) . . . . ?
C75 As6 C69 C74 -53.9(16) . . . . ?
C2 As6 C69 C74 54.8(16) . . . . ?
Pt2 As6 C69 C74 171.3(13) . . . . ?
C75 As6 C69 C70 121.3(14) . . . . ?
C2 As6 C69 C70 -129.9(14) . . . . ?
Pt2 As6 C69 C70 -13.5(15) . . . . ?
C74 C69 C70 C71 -3(3) . . . . ?
As6 C69 C70 C71 -178.4(13) . . . . ?
C69 C70 C71 C72 5(3) . . . . ?
C70 C71 C72 C73 -6(3) . . . . ?
C71 C72 C73 C74 6(4) . . . . ?
C70 C69 C74 C73 3(3) . . . . ?
As6 C69 C74 C73 178.5(17) . . . . ?
C72 C73 C74 C69 -5(3) . . . . ?
C69 As6 C75 C76 -82.8(15) . . . . ?
C2 As6 C75 C76 168.8(14) . . . . ?
Pt2 As6 C75 C76 46.7(16) . . . . ?
C69 As6 C75 C80 97.5(15) . . . . ?
C2 As6 C75 C80 -10.9(16) . . . . ?
Pt2 As6 C75 C80 -133.0(13) . . . . ?
C80 C75 C76 C77 -5(3) . . . . ?
As6 C75 C76 C77 175.7(16) . . . . ?
C75 C76 C77 C78 1(3) . . . . ?
C76 C77 C78 C79 2(3) . . . . ?
C77 C78 C79 C80 -2(3) . . . . ?
C76 C75 C80 C79 4(3) . . . . ?
As6 C75 C80 C79 -176.0(13) . . . . ?
C78 C79 C80 C75 -1(3) . . . . ?
C87 As7 C81 C82 -90.4(18) . . . . ?
C4 As7 C81 C82 162.5(16) . . . . ?
Pt3 As7 C81 C82 42.7(17) . . . . ?
C87 As7 C81 C86 84.0(17) . . . . ?
C4 As7 C81 C86 -23.1(17) . . . . ?
Pt3 As7 C81 C86 -142.9(13) . . . . ?
C86 C81 C82 C83 0(3) . . . . ?
As7 C81 C82 C83 174.6(17) . . . . ?
C81 C82 C83 C84 -1(3) . . . . ?
C82 C83 C84 C85 1(3) . . . . ?
C83 C84 C85 C86 0(3) . . . . ?
C82 C81 C86 C85 1(3) . . . . ?
As7 C81 C86 C85 -173.5(14) . . . . ?
C84 C85 C86 C81 -1(3) . . . . ?
C81 As7 C87 C92 119(2) . . . . ?
C4 As7 C87 C92 -130(2) . . . . ?
Pt3 As7 C87 C92 -15(3) . . . . ?
C81 As7 C87 C88 -79(2) . . . . ?
C4 As7 C87 C88 32(2) . . . . ?
Pt3 As7 C87 C88 146.9(18) . . . . ?
C92 C87 C88 C89 -21(4) . . . . ?
As7 C87 C88 C89 178(2) . . . . ?
C87 C88 C89 C90 2(4) . . . . ?
C88 C89 C90 C91 13(5) . . . . ?
C89 C90 C91 C92 -11(5) . . . . ?
C88 C87 C92 C91 25(5) . . . . ?
As7 C87 C92 C91 -175(2) . . . . ?
C90 C91 C92 C87 -8(5) . . . . ?
C99 As8 C93 C98 -121.1(15) . . . . ?
C3 As8 C93 C98 127.3(15) . . . . ?
Pt3 As8 C93 C98 11.8(16) . . . . ?
C99 As8 C93 C94 60.5(19) . . . . ?
C3 As8 C93 C94 -51.0(19) . . . . ?
Pt3 As8 C93 C94 -166.6(15) . . . . ?
C98 C93 C94 C95 1(3) . . . . ?
As8 C93 C94 C95 179.7(16) . . . . ?
C93 C94 C95 C96 1(3) . . . . ?
C94 C95 C96 C97 -5(3) . . . . ?
C95 C96 C97 C98 7(3) . . . . ?
C96 C97 C98 C93 -5(3) . . . . ?
C94 C93 C98 C97 1(3) . . . . ?
As8 C93 C98 C97 -177.6(14) . . . . ?
C93 As8 C99 C104 152.7(15) . . . . ?
C3 As8 C99 C104 -95.7(17) . . . . ?
Pt3 As8 C99 C104 21.5(18) . . . . ?
C93 As8 C99 C100 -23(2) . . . . ?
C3 As8 C99 C100 89(2) . . . . ?
Pt3 As8 C99 C100 -154(2) . . . . ?
C104 C99 C100 C101 8(4) . . . . ?
As8 C99 C100 C101 -177(2) . . . . ?
C99 C100 C101 C102 0(5) . . . . ?
C100 C101 C102 C103 -9(4) . . . . ?
C101 C102 C103 C104 10(4) . . . . ?
C102 C103 C104 C99 -2(3) . . . . ?
C100 C99 C104 C103 -7(3) . . . . ?
As8 C99 C104 C103 177.5(16) . . . . ?
O306 Cl2 O308 Cl3 -172.5(18) . . . . ?
O310 Cl2 O308 Cl3 67.1(15) . . . . ?
O307 Cl2 O308 Cl3 -50.5(14) . . . . ?
O311 Cl3 O308 Cl2 72.6(18) . . . . ?
O312 Cl3 O308 Cl2 -162(2) . . . . ?
O309 Cl3 O308 Cl2 -48.7(18) . . . . ?
